data_4315581
loop_
_publ_author_name
'Bassem S. Bassil'
'Masooma Ibrahim'
'Sib Sankar Mal'
'Andreas Suchopar'
'Rosa Ngo Biboum'
'Bineta Keita'
'Louis Nadjo'
'Saritha Nellutla'
'Johan van Tol'
'Naresh S. Dalal'
'Ulrich Kortz'

_publ_contact_author_address
;
Jacobs University, School of Engineering and Science, P.O. Box 750 561, 
28725 Bremen, Germany
;
_publ_contact_author_email u.kortz@jacobs-university.de
_publ_contact_author_fax '+49-421-200 3229'
_publ_contact_author_name 'Ulrich Kortz'
_publ_section_title
;
 Cobalt, Manganese, Nickel, and Vanadium Derivatives of the Cyclic
 48-Tungsto-8-Phosphate [H7P8W48O184]33-
;
_journal_name_full 'Inorganic Chemistry'
_journal_page_first 4949
_journal_page_last 4959
_journal_paper_doi 10.1021/ic100050r
_journal_volume 49
_journal_year 2010
_chemical_formula_sum 'H174 K12 Li10 Mn7 O275 P8 W50'
_chemical_formula_weight 14938.2
_chemical_name_systematic
; 
 ? 
;
_space_group_IT_number 2
_symmetry_cell_setting triclinic
_symmetry_space_group_name_Hall '-P 1'
_symmetry_space_group_name_H-M 'P -1'
_atom_sites_solution_primary direct
_atom_sites_solution_secondary difmap
_audit_creation_method SHELXL-97
_cell_angle_alpha 108.898(3)
_cell_angle_beta 97.269(3)
_cell_angle_gamma 90.785(3)
_cell_formula_units_Z 1
_cell_length_a 15.7138(13)
_cell_length_b 20.897(2)
_cell_length_c 23.737(2)
_cell_measurement_reflns_used 9902
_cell_measurement_temperature 173(2)
_cell_measurement_theta_max 23.05
_cell_measurement_theta_min 3.28
_cell_volume 7302.7(11)
_computing_cell_refinement 'Bruker SMART'
_computing_data_collection 'Bruker SMART'
_computing_data_reduction 'Bruker SAINT'
_computing_molecular_graphics 'Bruker SHELXTL'
_computing_publication_material 'Bruker SHELXTL'
_computing_structure_refinement 'SHELXL-97 (Sheldrick, 2008)'
_computing_structure_solution 'SHELXS-97 (Sheldrick, 2008)'
_diffrn_ambient_temperature 173(2)
_diffrn_measured_fraction_theta_full 0.982
_diffrn_measured_fraction_theta_max 0.982
_diffrn_measurement_device_type 'CCD area detector'
_diffrn_measurement_method 'phi and omega scans'
_diffrn_radiation_monochromator graphite
_diffrn_radiation_source 'sealed tube'
_diffrn_radiation_type MoK\a
_diffrn_radiation_wavelength 0.71073
_diffrn_reflns_av_R_equivalents 0.0938
_diffrn_reflns_av_sigmaI/netI 0.0715
_diffrn_reflns_limit_h_max 17
_diffrn_reflns_limit_h_min -17
_diffrn_reflns_limit_k_max 23
_diffrn_reflns_limit_k_min -23
_diffrn_reflns_limit_l_max 26
_diffrn_reflns_limit_l_min -26
_diffrn_reflns_number 143627
_diffrn_reflns_theta_full 23.39
_diffrn_reflns_theta_max 23.39
_diffrn_reflns_theta_min 2.17
_exptl_absorpt_coefficient_mu 20.150
_exptl_absorpt_correction_T_max 0.2672
_exptl_absorpt_correction_T_min 0.0984
_exptl_absorpt_correction_type multi-scan
_exptl_absorpt_process_details SADABS
_exptl_crystal_colour yellow
_exptl_crystal_density_diffrn 3.336
_exptl_crystal_density_meas 0
_exptl_crystal_density_method 'not measured'
_exptl_crystal_description block
_exptl_crystal_F_000 6471
_exptl_crystal_size_max 0.22
_exptl_crystal_size_mid 0.17
_exptl_crystal_size_min 0.09
_refine_diff_density_max 4.292
_refine_diff_density_min -2.150
_refine_diff_density_rms 0.463
_refine_ls_extinction_method none
_refine_ls_goodness_of_fit_ref 1.050
_refine_ls_matrix_type full
_refine_ls_number_parameters 859
_refine_ls_number_reflns 20947
_refine_ls_number_restraints 0
_refine_ls_restrained_S_all 1.050
_refine_ls_R_factor_all 0.1119
_refine_ls_R_factor_gt 0.0629
_refine_ls_shift/su_max 0.000
_refine_ls_shift/su_mean 0.000
_refine_ls_structure_factor_coef Fsqd
_refine_ls_weighting_details 'calc w=1/[\s^2^(Fo^2^)+(0.0760P)^2^+665.0000P] where P=(Fo^2^+2Fc^2^)/3'
_refine_ls_weighting_scheme calc
_refine_ls_wR_factor_gt 0.1525
_refine_ls_wR_factor_ref 0.1897
_reflns_number_gt 13969
_reflns_number_total 20947
_reflns_threshold_expression >2sigma(I)
_cod_data_source_file ic100050r_si_002_2.cif
_cod_data_source_block mnp
_cod_depositor_comments
;
The following automatic conversions were performed:

'_symmetry_cell_setting' value 'Triclinic' changed to 'triclinic'
according to the built-in table from CIF Core dictionary named
'cif_core.dic' version 2.4.1 from 2010-06-29.

Automatic conversion script
Id: cif_fix_values 1646 2011-03-28 12:23:43Z adriana 
;
_cod_original_cell_volume 7302.7(12)
_cod_database_code 4315581

loop_
_symmetry_equiv_pos_as_xyz
'x, y, z'
'-x, -y, -z'

loop_
_atom_site_label
_atom_site_type_symbol
_atom_site_fract_x
_atom_site_fract_y
_atom_site_fract_z
_atom_site_U_iso_or_equiv
_atom_site_adp_type
_atom_site_occupancy
_atom_site_symmetry_multiplicity
_atom_site_calc_flag
_atom_site_refinement_flags
_atom_site_disorder_assembly
_atom_site_disorder_group
W1 W 0.70285(8) 0.45050(6) 0.06567(6) 0.0354(3) Uani 1 1 d . . .
W2 W 0.49598(7) 0.37854(6) 0.08678(5) 0.0248(3) Uani 1 1 d . . .
W3 W 0.64225(8) 0.49524(6) 0.21951(6) 0.0366(3) Uani 1 1 d . . .
W4 W 0.82560(9) 0.43308(6) 0.26332(6) 0.0355(3) Uani 1 1 d . . .
W5 W 0.88407(8) 0.38790(6) 0.10895(6) 0.0330(3) Uani 1 1 d . . .
W6 W 0.86381(8) 0.25225(6) 0.17738(5) 0.0257(3) Uani 1 1 d . . .
W7 W 0.75066(8) 0.19713(6) 0.28594(5) 0.0295(3) Uani 1 1 d . . .
W8 W 0.58539(8) 0.23628(7) 0.39019(5) 0.0324(3) Uani 1 1 d . . .
W9 W 0.71243(9) 0.37745(6) 0.37164(6) 0.0356(3) Uani 1 1 d . . .
W10 W 0.52999(9) 0.43879(6) 0.32749(6) 0.0386(3) Uani 1 1 d . . .
W11 W 0.38584(8) 0.32188(6) 0.19585(5) 0.0289(3) Uani 1 1 d . . .
W12 W 0.40281(8) 0.29775(7) 0.34601(5) 0.0318(3) Uani 1 1 d . . .
W13 W 0.27941(8) 0.14675(6) 0.34464(5) 0.0305(3) Uani 1 1 d . . .
W14 W 0.16313(7) 0.05120(6) 0.19302(5) 0.0258(3) Uani 1 1 d . . .
W15 W 0.16020(8) -0.01671(7) 0.32064(6) 0.0333(3) Uani 1 1 d . . .
W16 W 0.34159(8) -0.08096(7) 0.36266(5) 0.0308(3) Uani 1 1 d . . .
W17 W 0.46075(8) 0.08347(6) 0.38679(5) 0.0281(3) Uani 1 1 d . . .
W18 W 0.52787(7) -0.07496(6) 0.27898(5) 0.0265(3) Uani 1 1 d . . .
W19 W 0.45655(7) -0.24805(6) 0.16892(5) 0.0228(3) Uani 1 1 d . . .
W20 W 0.26727(8) -0.36803(6) 0.09402(6) 0.0335(3) Uani 1 1 d . . .
W21 W 0.26764(8) -0.25244(7) 0.25053(6) 0.0332(3) Uani 1 1 d . . .
W22 W 0.08652(8) -0.18750(7) 0.20725(6) 0.0331(3) Uani 1 1 d . . .
W23 W 0.08896(7) -0.11911(6) 0.07954(5) 0.0224(3) Uani 1 1 d . . .
W24 W 0.08633(8) -0.30495(6) 0.05140(6) 0.0307(3) Uani 1 1 d . . .
W25 W 0.28384(17) 0.15289(12) 0.12802(11) 0.0312(6) Uani 0.50 1 d P . .
W26 W 0.6459(3) 0.0292(2) 0.21878(17) 0.0473(11) Uani 0.35 1 d P . .
P1 P 0.6900(5) 0.3346(4) 0.1395(3) 0.0207(16) Uani 1 1 d . . .
P2 P 0.5665(4) 0.2713(3) 0.2590(3) 0.0202(16) Uani 1 1 d . . .
P3 P 0.3398(4) -0.0065(3) 0.2538(3) 0.0181(15) Uani 1 1 d . . .
P4 P 0.2598(4) -0.1950(3) 0.1306(3) 0.0175(15) Uani 1 1 d . . .
Mn1 Mn 0.1279(3) -0.0785(2) -0.06101(19) 0.0281(10) Uani 1 1 d . . .
Mn2 Mn 0.6096(3) -0.2474(3) 0.0569(2) 0.0419(13) Uani 1 1 d . . .
Mn3 Mn 0.3708(4) -0.1672(3) 0.4817(2) 0.0347(13) Uani 0.85 1 d P . .
Mn4 Mn 0.5631(9) 0.6758(6) 0.2830(6) 0.044(3) Uani 0.40 1 d P . .
Mn5 Mn 0.6800(19) 0.6562(15) 0.4369(13) 0.031(7) Uiso 0.15 1 d P . .
O1M4 O 0.516(2) 0.7710(17) 0.3345(15) 0.018(8) Uiso 0.50 1 d P . .
O2M4 O 0.586(3) 0.637(2) 0.3662(18) 0.036(10) Uiso 0.50 1 d P . .
O3M4 O 0.438(3) 0.631(2) 0.281(2) 0.054(13) Uiso 0.50 1 d P . .
O4M4 O 0.685(4) 0.717(3) 0.297(3) 0.085(18) Uiso 0.50 1 d P . .
O1T O 0.6903(12) 0.5187(10) 0.0424(9) 0.033(5) Uiso 1 1 d . . .
O1A O 0.7130(12) 0.3869(10) -0.0136(8) 0.029(5) Uiso 1 1 d . . .
O2A O 0.4702(11) 0.3099(9) 0.0213(8) 0.024(4) Uiso 1 1 d . . .
O2T O 0.4205(11) 0.4334(9) 0.0744(8) 0.027(4) Uiso 1 1 d . . .
O3T O 0.6124(12) 0.5783(10) 0.2379(9) 0.034(5) Uiso 1 1 d . . .
O4T O 0.9171(12) 0.4755(10) 0.3107(9) 0.033(5) Uiso 1 1 d . . .
O5A O 0.8753(11) 0.3311(9) 0.0268(8) 0.023(4) Uiso 1 1 d . . .
O5T O 0.9885(13) 0.4168(10) 0.1160(9) 0.036(5) Uiso 1 1 d . . .
O6T O 0.9686(13) 0.2447(10) 0.2059(9) 0.036(5) Uiso 1 1 d . . .
O6A O 0.8490(12) 0.1787(10) 0.1138(9) 0.032(5) Uiso 1 1 d . . .
O7T O 0.8385(13) 0.1814(11) 0.3315(9) 0.041(5) Uiso 1 1 d . . .
O7A O 0.7132(13) 0.1103(11) 0.2396(9) 0.041(5) Uiso 1 1 d . . .
O8T O 0.6226(13) 0.2291(10) 0.4601(9) 0.037(5) Uiso 1 1 d . . .
O9T O 0.7811(12) 0.4105(10) 0.4387(9) 0.032(5) Uiso 1 1 d . . .
O10T O 0.4821(14) 0.5112(11) 0.3642(10) 0.047(6) Uiso 1 1 d . . .
O1P1 O 0.7397(11) 0.3609(9) 0.0966(8) 0.025(4) Uiso 1 1 d . . .
O11T O 0.2928(12) 0.3639(10) 0.1951(8) 0.030(5) Uiso 1 1 d . . .
O1M1 O 0.2654(16) -0.0473(13) -0.0392(11) 0.062(7) Uiso 1 1 d . . .
O1P2 O 0.6359(11) 0.2227(9) 0.2403(8) 0.027(4) Uiso 1 1 d . . .
O12 O 0.5908(11) 0.4165(9) 0.0585(8) 0.022(4) Uiso 1 1 d . . .
O12T O 0.3227(13) 0.3335(11) 0.3857(9) 0.039(5) Uiso 1 1 d . . .
O1M2 O 0.689(3) -0.177(2) 0.1381(18) 0.125(13) Uiso 1 1 d . . .
O1P3 O 0.3701(11) 0.0654(9) 0.3028(8) 0.024(4) Uiso 1 1 d . . .
O13T O 0.2223(12) 0.2099(9) 0.3868(8) 0.028(5) Uiso 1 1 d . . .
O13 O 0.6970(12) 0.4964(10) 0.1496(8) 0.031(5) Uiso 1 1 d . . .
O1M3 O 0.2814(19) -0.1070(16) 0.5336(13) 0.082(9) Uiso 1 1 d . . .
O1P4 O 0.3577(10) -0.1910(8) 0.1389(7) 0.018(4) Uiso 1 1 d . . .
O14T O 0.0684(11) 0.0930(9) 0.1928(8) 0.025(4) Uiso 1 1 d . . .
O14A O 0.2182(12) 0.0892(10) 0.1454(8) 0.031(5) Uiso 1 1 d . . .
O15T O 0.0695(12) 0.0041(10) 0.3577(9) 0.033(5) Uiso 1 1 d . . .
O15 O 0.8268(12) 0.4567(10) 0.0823(8) 0.029(5) Uiso 1 1 d . . .
O16T O 0.3720(11) -0.1015(9) 0.4282(7) 0.020(4) Uiso 1 1 d . . .
O17T O 0.5233(12) 0.1063(9) 0.4565(8) 0.029(5) Uiso 1 1 d . . .
O18T O 0.6125(12) -0.0950(10) 0.3233(9) 0.034(5) Uiso 1 1 d . . .
O18A O 0.5868(13) -0.0407(10) 0.2336(9) 0.036(5) Uiso 1 1 d . . .
O19A O 0.5064(11) -0.2448(9) 0.1078(8) 0.025(4) Uiso 1 1 d . . .
O19T O 0.5278(13) -0.2943(10) 0.2010(9) 0.036(5) Uiso 1 1 d . . .
O20T O 0.2840(12) -0.4470(10) 0.0988(8) 0.030(5) Uiso 1 1 d . . .
O2P1 O 0.5973(11) 0.3198(9) 0.1125(8) 0.021(4) Uiso 1 1 d . . .
O21T O 0.2823(12) -0.2993(10) 0.2987(9) 0.034(5) Uiso 1 1 d . . .
O2M1 O 0.1356(18) -0.0480(15) -0.1397(13) 0.076(8) Uiso 1 1 d . . .
O2P2 O 0.5212(11) 0.2483(9) 0.3043(8) 0.025(4) Uiso 1 1 d . . .
O22T O -0.0156(12) -0.1965(10) 0.2230(8) 0.031(5) Uiso 1 1 d . . .
O2M2 O 0.5729(18) -0.1556(15) 0.0369(13) 0.076(8) Uiso 1 1 d . . .
O2P3 O 0.2818(11) 0.0056(9) 0.2031(8) 0.021(4) Uiso 1 1 d . . .
O23A O 0.1278(11) -0.1108(9) 0.0155(7) 0.020(4) Uiso 1 1 d . . .
O23 O 0.5518(11) 0.4481(9) 0.1672(8) 0.021(4) Uiso 1 1 d . . .
O23T O -0.0194(12) -0.1039(10) 0.0652(9) 0.033(5) Uiso 1 1 d . . .
O2M3 O 0.2609(19) -0.2326(15) 0.4211(13) 0.081(9) Uiso 1 1 d . . .
O2P4 O 0.2269(10) -0.2664(9) 0.0866(7) 0.019(4) Uiso 1 1 d . . .
O24T O -0.0154(12) -0.3431(10) 0.0257(9) 0.034(5) Uiso 1 1 d . . .
O25A O 0.207(2) 0.1680(16) 0.0714(14) 0.087(9) Uiso 1 1 d . . .
O25B O 0.3852(10) 0.1407(8) 0.2048(7) 0.016(4) Uiso 1 1 d . . .
O25T O 0.350(2) 0.1001(18) 0.0792(16) 0.026(9) Uiso 0.50 1 d P . .
O25C O 0.213(3) 0.225(2) 0.2102(19) 0.045(11) Uiso 0.50 1 d P . .
O26A O 0.5356(11) 0.0893(9) 0.2380(8) 0.027(4) Uiso 1 1 d . . .
O3P1 O 0.7009(11) 0.3925(9) 0.2004(8) 0.026(4) Uiso 1 1 d . . .
O3M1 O 0.1041(15) 0.0248(12) -0.0095(11) 0.053(6) Uiso 1 1 d . . .
O3P2 O 0.6061(11) 0.3444(9) 0.2940(8) 0.024(4) Uiso 1 1 d . . .
O3M2 O 0.651(3) -0.339(2) 0.0797(19) 0.135(14) Uiso 1 1 d . . .
O3P3 O 0.2907(12) -0.0447(10) 0.2872(8) 0.031(5) Uiso 1 1 d . . .
O3M3 O 0.4492(19) -0.2341(16) 0.4304(14) 0.084(9) Uiso 1 1 d . . .
O3P4 O 0.2258(10) -0.1894(8) 0.1913(7) 0.015(4) Uiso 1 1 d . . .
O34 O 0.7589(11) 0.5107(9) 0.2647(8) 0.026(4) Uiso 1 1 d . . .
O4P1 O 0.7334(11) 0.2724(9) 0.1470(8) 0.023(4) Uiso 1 1 d . . .
O4M1 O -0.0115(13) -0.1055(11) -0.0836(9) 0.039(5) Uiso 1 1 d . . .
O4P2 O 0.5000(11) 0.2712(9) 0.2066(8) 0.025(4) Uiso 1 1 d . . .
O4P3 O 0.4174(11) -0.0430(9) 0.2347(8) 0.025(4) Uiso 1 1 d . . .
O4P4 O 0.2195(11) -0.1421(9) 0.1053(8) 0.023(4) Uiso 1 1 d . . .
O45 O 0.8649(11) 0.4372(9) 0.1898(8) 0.026(4) Uiso 1 1 d . . .
O46 O 0.8513(12) 0.3439(10) 0.2417(9) 0.033(5) Uiso 1 1 d . . .
O49 O 0.7638(12) 0.4223(10) 0.3251(9) 0.034(5) Uiso 1 1 d . . .
O5MN O 0.590(3) 0.721(2) 0.4886(19) 0.033(11) Uiso 0.45 1 d P . .
O56 O 0.8939(12) 0.3113(10) 0.1327(8) 0.030(5) Uiso 1 1 d . . .
O67 O 0.8074(13) 0.2148(10) 0.2269(9) 0.036(5) Uiso 1 1 d . . .
O78 O 0.6694(12) 0.1961(9) 0.3438(8) 0.028(4) Uiso 1 1 d . . .
O79 O 0.7596(11) 0.2983(9) 0.3326(8) 0.026(4) Uiso 1 1 d . . .
O89 O 0.6402(12) 0.3235(10) 0.4040(9) 0.032(5) Uiso 1 1 d . . .
O101 O 0.4553(12) 0.4012(10) 0.2589(9) 0.033(5) Uiso 1 1 d . . .
O102 O 0.4700(13) 0.3806(10) 0.3611(9) 0.036(5) Uiso 1 1 d . . .
O112 O 0.3651(11) 0.3003(9) 0.2688(8) 0.026(4) Uiso 1 1 d . . .
O115 O 0.3446(12) 0.2356(10) 0.1460(8) 0.031(5) Uiso 1 1 d . . .
O123 O 0.3558(12) 0.2043(10) 0.3212(9) 0.032(5) Uiso 1 1 d . . .
O134 O 0.2186(12) 0.1226(10) 0.2679(8) 0.031(5) Uiso 1 1 d . . .
O135 O 0.2231(11) 0.0706(9) 0.3558(8) 0.023(4) Uiso 1 1 d . . .
O137 O 0.3711(12) 0.1459(10) 0.4071(9) 0.034(5) Uiso 1 1 d . . .
O143 O 0.1267(11) -0.0280(9) 0.1310(8) 0.023(4) Uiso 1 1 d . . .
O145 O 0.1328(11) 0.0064(9) 0.2521(8) 0.025(4) Uiso 1 1 d . . .
O152 O 0.1245(11) -0.1091(9) 0.2753(8) 0.025(4) Uiso 1 1 d . . .
O156 O 0.2310(11) -0.0449(9) 0.3795(8) 0.027(4) Uiso 1 1 d . . .
O161 O 0.2864(11) -0.1646(9) 0.3163(8) 0.024(4) Uiso 1 1 d . . .
O167 O 0.3907(12) 0.0142(9) 0.3981(8) 0.028(4) Uiso 1 1 d . . .
O168 O 0.4376(11) -0.0985(9) 0.3237(8) 0.023(4) Uiso 1 1 d . . .
O178 O 0.5203(12) 0.0156(9) 0.3384(8) 0.029(5) Uiso 1 1 d . . .
O189 O 0.5006(11) -0.1606(9) 0.2210(8) 0.025(4) Uiso 1 1 d . . .
O190 O 0.3770(11) -0.3246(9) 0.1217(8) 0.020(4) Uiso 1 1 d . . .
O191 O 0.3742(11) -0.2416(9) 0.2319(8) 0.025(4) Uiso 1 1 d . . .
O201 O 0.2432(11) -0.3276(9) 0.1759(8) 0.024(4) Uiso 1 1 d . . .
O204 O 0.1446(12) -0.3788(10) 0.0668(8) 0.029(5) Uiso 1 1 d . . .
O211 O 0.4327(12) 0.3425(9) 0.1352(8) 0.029(5) Uiso 1 1 d . . .
O212 O 0.1457(11) -0.2409(9) 0.2505(8) 0.025(4) Uiso 1 1 d . . .
O223 O 0.0736(11) -0.1360(9) 0.1570(8) 0.025(4) Uiso 1 1 d . . .
O224 O 0.0745(11) -0.2663(9) 0.1348(8) 0.025(4) Uiso 1 1 d . . .
O234 O 0.0728(11) -0.2177(9) 0.0473(8) 0.026(4) Uiso 1 1 d . . .
O310 O 0.5999(11) 0.4774(9) 0.2850(8) 0.023(4) Uiso 1 1 d . . .
O812 O 0.4781(12) 0.2810(10) 0.4093(8) 0.029(5) Uiso 1 1 d . . .
O817 O 0.5177(12) 0.1485(10) 0.3600(8) 0.029(5) Uiso 1 1 d . . .
O910 O 0.6270(12) 0.4450(10) 0.3878(9) 0.033(5) Uiso 1 1 d . . .
K1 K 0.7736(8) 0.2223(6) 0.0209(5) 0.023(3) Uani 0.50 1 d P . .
K2 K 0.4580(7) 0.5659(6) 0.1563(6) 0.028(3) Uani 0.50 1 d P . .
K3 K 0.6289(9) 0.2719(8) -0.0131(6) 0.033(3) Uani 0.45 1 d P . .
K4 K 0.7481(9) 0.5870(6) -0.0260(6) 0.032(3) Uani 0.50 1 d P . .
K5 K 0.4666(11) -0.0941(8) 0.1162(7) 0.043(4) Uani 0.45 1 d P . .
K6 K 0.3085(11) -0.0404(8) 0.0779(7) 0.046(4) Uani 0.45 1 d P . .
K7 K 0.5000 0.0000 0.5000 0.040(3) Uiso 0.80 2 d SP . .
O1W O 0.4999(12) -0.1943(10) -0.0811(9) 0.033(5) Uiso 1 1 d . . .
O2W O 0.0711(17) 0.2100(14) 0.2946(12) 0.067(7) Uiso 1 1 d . . .
O3W O 0.3476(13) -0.1397(11) -0.1192(9) 0.042(5) Uiso 1 1 d . . .
O4W O 0.2812(13) 0.0771(10) -0.0458(9) 0.038(5) Uiso 1 1 d . . .
O5W O -0.0439(18) -0.2301(15) -0.0659(13) 0.077(8) Uiso 1 1 d . . .
O6W O 0.606(2) 0.2125(19) -0.0110(16) 0.025(9) Uiso 0.50 1 d P . .
O7W O 0.499(3) 0.561(2) 0.0480(18) 0.037(10) Uiso 0.50 1 d P . .
O8W O 0.381(3) 0.516(2) 0.213(2) 0.049(12) Uiso 0.50 1 d P . .
O9W O 0.5000 0.5000 0.0000 0.043(16) Uiso 0.50 2 d SP . .
O10W O 0.715(3) -0.185(2) 0.2532(18) 0.040(11) Uiso 0.50 1 d P . .
O11W O -0.043(3) 0.320(2) 0.3500(19) 0.044(11) Uiso 0.50 1 d P . .
O12W O 0.054(2) 0.022(2) -0.2106(17) 0.052(10) Uiso 0.60 1 d P . .

loop_
_atom_site_aniso_label
_atom_site_aniso_U_11
_atom_site_aniso_U_22
_atom_site_aniso_U_33
_atom_site_aniso_U_23
_atom_site_aniso_U_13
_atom_site_aniso_U_12
W1 0.0355(7) 0.0236(7) 0.0553(9) 0.0245(7) 0.0054(6) 0.0080(6)
W2 0.0324(7) 0.0198(6) 0.0235(6) 0.0088(5) 0.0033(5) 0.0099(5)
W3 0.0382(8) 0.0139(6) 0.0481(8) -0.0005(6) -0.0018(6) 0.0077(5)
W4 0.0469(8) 0.0174(7) 0.0333(7) 0.0027(6) -0.0121(6) 0.0028(6)
W5 0.0312(7) 0.0294(7) 0.0420(8) 0.0193(6) -0.0018(6) 0.0009(6)
W6 0.0322(7) 0.0194(6) 0.0231(6) 0.0057(5) -0.0018(5) 0.0067(5)
W7 0.0332(7) 0.0288(7) 0.0268(7) 0.0120(6) -0.0021(5) 0.0055(5)
W8 0.0445(8) 0.0338(7) 0.0237(7) 0.0166(6) 0.0023(6) 0.0110(6)
W9 0.0502(8) 0.0224(7) 0.0257(7) 0.0019(6) -0.0098(6) 0.0026(6)
W10 0.0452(8) 0.0214(7) 0.0385(8) -0.0038(6) 0.0017(6) 0.0104(6)
W11 0.0372(7) 0.0287(7) 0.0258(7) 0.0140(6) 0.0071(5) 0.0141(6)
W12 0.0363(7) 0.0367(8) 0.0211(7) 0.0075(6) 0.0035(5) 0.0106(6)
W13 0.0357(7) 0.0294(7) 0.0213(7) 0.0028(5) -0.0014(5) 0.0137(6)
W14 0.0299(7) 0.0232(7) 0.0221(6) 0.0060(5) -0.0023(5) 0.0085(5)
W15 0.0320(7) 0.0466(8) 0.0298(7) 0.0219(6) 0.0092(6) 0.0153(6)
W16 0.0332(7) 0.0418(8) 0.0284(7) 0.0253(6) 0.0062(5) 0.0121(6)
W17 0.0345(7) 0.0279(7) 0.0203(6) 0.0075(5) -0.0019(5) 0.0097(5)
W18 0.0288(7) 0.0258(7) 0.0238(7) 0.0083(5) -0.0009(5) 0.0076(5)
W19 0.0261(6) 0.0211(6) 0.0241(6) 0.0116(5) 0.0020(5) 0.0067(5)
W20 0.0322(7) 0.0168(7) 0.0525(9) 0.0153(6) -0.0014(6) 0.0032(5)
W21 0.0295(7) 0.0440(8) 0.0418(8) 0.0342(7) 0.0076(6) 0.0085(6)
W22 0.0269(7) 0.0457(8) 0.0404(8) 0.0312(7) 0.0090(6) 0.0099(6)
W23 0.0258(6) 0.0202(6) 0.0226(6) 0.0102(5) -0.0001(5) 0.0057(5)
W24 0.0292(7) 0.0213(7) 0.0428(8) 0.0161(6) -0.0054(6) -0.0012(5)
W25 0.0462(16) 0.0230(13) 0.0261(14) 0.0095(11) 0.0076(11) -0.0010(11)
W26 0.077(3) 0.038(2) 0.026(2) 0.0134(18) -0.003(2) -0.025(2)
P1 0.029(4) 0.019(4) 0.017(4) 0.010(3) 0.001(3) 0.014(3)
P2 0.025(4) 0.011(4) 0.025(4) 0.009(3) -0.006(3) 0.004(3)
P3 0.016(3) 0.017(4) 0.023(4) 0.012(3) -0.007(3) 0.001(3)
P4 0.019(4) 0.019(4) 0.015(4) 0.007(3) -0.001(3) 0.006(3)
Mn1 0.037(3) 0.024(2) 0.026(2) 0.012(2) 0.003(2) 0.009(2)
Mn2 0.035(3) 0.048(3) 0.037(3) 0.005(2) 0.008(2) -0.001(2)
Mn3 0.047(3) 0.031(3) 0.025(3) 0.011(3) -0.005(3) -0.002(3)
Mn4 0.060(9) 0.033(7) 0.039(7) 0.014(6) 0.006(6) 0.014(6)
K1 0.035(7) 0.014(6) 0.023(7) 0.009(5) 0.007(5) 0.016(5)
K2 0.018(6) 0.025(7) 0.043(8) 0.016(6) 0.003(6) 0.010(5)
K3 0.037(8) 0.035(9) 0.025(8) 0.008(7) 0.005(6) 0.012(7)
K4 0.045(8) 0.021(7) 0.032(8) 0.010(6) 0.005(6) 0.008(6)
K5 0.067(11) 0.026(9) 0.033(9) 0.004(7) 0.017(8) 0.003(8)
K6 0.063(11) 0.044(10) 0.026(9) 0.003(8) 0.019(8) -0.020(8)

loop_
_atom_type_symbol
_atom_type_description
_atom_type_scat_dispersion_real
_atom_type_scat_dispersion_imag
_atom_type_scat_source
O O 0.0106 0.0060 'International Tables Vol C Tables 4.2.6.8 and 6.1.1.4'
H H 0.0000 0.0000 'International Tables Vol C Tables 4.2.6.8 and 6.1.1.4'
P P 0.1023 0.0942 'International Tables Vol C Tables 4.2.6.8 and 6.1.1.4'
K K 0.2009 0.2494 'International Tables Vol C Tables 4.2.6.8 and 6.1.1.4'
Mn Mn 0.3368 0.7283 'International Tables Vol C Tables 4.2.6.8 and 6.1.1.4'
W W -0.8490 6.8722 'International Tables Vol C Tables 4.2.6.8 and 6.1.1.4'
Li Li -0.0003 0.0001 'International Tables Vol C Tables 4.2.6.8 and 6.1.1.4'

loop_
_geom_angle_atom_site_label_1
_geom_angle_atom_site_label_2
_geom_angle_atom_site_label_3
_geom_angle
_geom_angle_site_symmetry_1
_geom_angle_site_symmetry_3
_geom_angle_publ_flag
O1T W1 O12 103.1(8) . . ?
O1T W1 O15 98.3(8) . . ?
O12 W1 O15 158.6(8) . . ?
O1T W1 O13 97.4(9) . . ?
O12 W1 O13 88.1(8) . . ?
O15 W1 O13 89.8(8) . . ?
O1T W1 O1A 95.2(9) . . ?
O12 W1 O1A 89.5(8) . . ?
O15 W1 O1A 88.0(8) . . ?
O13 W1 O1A 167.4(8) . . ?
O1T W1 O1P1 172.0(8) . . ?
O12 W1 O1P1 84.8(7) . . ?
O15 W1 O1P1 73.8(7) . . ?
O13 W1 O1P1 84.1(7) . . ?
O1A W1 O1P1 83.4(7) . . ?
O1T W1 K3 129.6(7) . . ?
O12 W1 K3 55.9(6) . . ?
O15 W1 K3 108.9(6) . . ?
O13 W1 K3 123.6(6) . . ?
O1A W1 K3 46.2(6) . . ?
O1P1 W1 K3 54.0(5) . . ?
O2T W2 O2A 100.2(8) . . ?
O2T W2 O211 96.6(8) . . ?
O2A W2 O211 95.3(8) . . ?
O2T W2 O12 96.6(8) . . ?
O2A W2 O12 95.3(8) . . ?
O211 W2 O12 161.3(7) . . ?
O2T W2 O23 92.8(8) . . ?
O2A W2 O23 166.7(7) . . ?
O211 W2 O23 85.8(7) . . ?
O12 W2 O23 80.4(7) . . ?
O2T W2 O2P1 172.8(8) . . ?
O2A W2 O2P1 87.0(7) . . ?
O211 W2 O2P1 83.2(7) . . ?
O12 W2 O2P1 82.0(7) . . ?
O23 W2 O2P1 80.0(7) . . ?
O2T W2 K3 130.4(6) . . ?
O2A W2 K3 48.6(6) . . ?
O211 W2 K3 120.2(6) . . ?
O12 W2 K3 58.3(6) . . ?
O23 W2 K3 119.8(5) . . ?
O2P1 W2 K3 54.7(5) . . ?
O2T W2 K2 43.5(6) . . ?
O2A W2 K2 142.1(6) . . ?
O211 W2 K2 99.2(6) . . ?
O12 W2 K2 81.5(5) . . ?
O23 W2 K2 50.2(5) . . ?
O2P1 W2 K2 129.4(5) . . ?
K3 W2 K2 139.6(3) . . ?
O2T W2 K4 29.7(6) . 2_665 ?
O2A W2 K4 77.3(6) . 2_665 ?
O211 W2 K4 80.2(6) . 2_665 ?
O12 W2 K4 117.2(5) . 2_665 ?
O23 W2 K4 115.9(5) . 2_665 ?
O2P1 W2 K4 155.8(5) . 2_665 ?
K3 W2 K4 121.2(3) . 2_665 ?
K2 W2 K4 71.0(2) . 2_665 ?
O3T W3 O23 103.2(8) . . ?
O3T W3 O310 95.8(8) . . ?
O23 W3 O310 91.9(7) . . ?
O3T W3 O34 99.4(8) . . ?
O23 W3 O34 157.1(8) . . ?
O310 W3 O34 89.5(7) . . ?
O3T W3 O13 95.4(9) . . ?
O23 W3 O13 87.7(8) . . ?
O310 W3 O13 168.5(8) . . ?
O34 W3 O13 86.5(7) . . ?
O3T W3 O3P1 171.9(8) . . ?
O23 W3 O3P1 84.5(7) . . ?
O310 W3 O3P1 86.4(7) . . ?
O34 W3 O3P1 72.8(7) . . ?
O13 W3 O3P1 82.1(7) . . ?
O3T W3 K2 50.1(7) . . ?
O23 W3 K2 53.6(6) . . ?
O310 W3 K2 101.9(6) . . ?
O34 W3 K2 147.9(6) . . ?
O13 W3 K2 87.0(6) . . ?
O3P1 W3 K2 137.1(5) . . ?
O4T W4 O46 103.7(9) . . ?
O4T W4 O49 96.8(9) . . ?
O46 W4 O49 90.6(8) . . ?
O4T W4 O34 98.7(8) . . ?
O46 W4 O34 157.6(8) . . ?
O49 W4 O34 87.7(8) . . ?
O4T W4 O45 95.3(8) . . ?
O46 W4 O45 88.5(8) . . ?
O49 W4 O45 167.8(8) . . ?
O34 W4 O45 88.4(8) . . ?
O4T W4 O3P1 171.8(8) . . ?
O46 W4 O3P1 84.2(8) . . ?
O49 W4 O3P1 85.3(7) . . ?
O34 W4 O3P1 73.4(7) . . ?
O45 W4 O3P1 82.5(7) . . ?
O5T W5 O56 103.2(9) . . ?
O5T W5 O5A 96.9(9) . . ?
O56 W5 O5A 89.5(8) . . ?
O5T W5 O45 96.9(9) . . ?
O56 W5 O45 87.3(8) . . ?
O5A W5 O45 166.2(7) . . ?
O5T W5 O15 99.4(9) . . ?
O56 W5 O15 157.3(8) . . ?
O5A W5 O15 88.9(8) . . ?
O45 W5 O15 88.9(8) . . ?
O5T W5 O1P1 173.0(8) . . ?
O56 W5 O1P1 83.8(7) . . ?
O5A W5 O1P1 83.7(7) . . ?
O45 W5 O1P1 82.7(7) . . ?
O15 W5 O1P1 73.5(7) . . ?
O5T W5 K1 131.0(7) . . ?
O56 W5 K1 56.7(6) . . ?
O5A W5 K1 45.6(5) . . ?
O45 W5 K1 122.8(6) . . ?
O15 W5 K1 108.0(6) . . ?
O1P1 W5 K1 53.6(5) . . ?
O6T W6 O6A 100.1(9) . . ?
O6T W6 O67 98.1(9) . . ?
O6A W6 O67 95.4(9) . . ?
O6T W6 O56 95.1(8) . . ?
O6A W6 O56 94.3(8) . . ?
O67 W6 O56 161.9(8) . . ?
O6T W6 O46 94.5(9) . . ?
O6A W6 O46 165.2(8) . . ?
O67 W6 O46 84.9(8) . . ?
O56 W6 O46 81.8(8) . . ?
O6T W6 O4P1 174.3(8) . . ?
O6A W6 O4P1 85.3(8) . . ?
O67 W6 O4P1 83.0(7) . . ?
O56 W6 O4P1 82.6(7) . . ?
O46 W6 O4P1 80.0(7) . . ?
O6T W6 K1 128.1(7) . . ?
O6A W6 K1 47.6(6) . . ?
O67 W6 K1 120.7(6) . . ?
O56 W6 K1 57.6(6) . . ?
O46 W6 K1 120.0(6) . . ?
O4P1 W6 K1 54.8(5) . . ?
O7T W7 O7A 100.5(10) . . ?
O7T W7 O67 99.9(9) . . ?
O7A W7 O67 95.0(9) . . ?
O7T W7 O78 93.1(9) . . ?
O7A W7 O78 90.4(9) . . ?
O67 W7 O78 164.7(8) . . ?
O7T W7 O79 92.9(9) . . ?
O7A W7 O79 165.1(8) . . ?
O67 W7 O79 89.2(8) . . ?
O78 W7 O79 82.2(7) . . ?
O7T W7 O1P2 172.7(9) . . ?
O7A W7 O1P2 83.2(8) . . ?
O67 W7 O1P2 86.0(8) . . ?
O78 W7 O1P2 80.5(7) . . ?
O79 W7 O1P2 82.8(7) . . ?
O8T W8 O78 102.8(9) . . ?
O8T W8 O89 97.0(9) . . ?
O78 W8 O89 89.6(8) . . ?
O8T W8 O817 94.9(8) . . ?
O78 W8 O817 88.9(8) . . ?
O89 W8 O817 168.0(8) . . ?
O8T W8 O812 99.1(9) . . ?
O78 W8 O812 158.0(8) . . ?
O89 W8 O812 88.7(8) . . ?
O817 W8 O812 88.3(8) . . ?
O8T W8 O2P2 172.7(8) . . ?
O78 W8 O2P2 84.2(7) . . ?
O89 W8 O2P2 84.9(7) . . ?
O817 W8 O2P2 83.2(7) . . ?
O812 W8 O2P2 73.8(7) . . ?
O9T W9 O79 103.9(8) . . ?
O9T W9 O49 98.8(9) . . ?
O79 W9 O49 90.5(8) . . ?
O9T W9 O910 98.0(9) . . ?
O79 W9 O910 157.7(8) . . ?
O49 W9 O910 90.3(8) . . ?
O9T W9 O89 93.7(8) . . ?
O79 W9 O89 87.4(8) . . ?
O49 W9 O89 167.4(8) . . ?
O910 W9 O89 87.0(8) . . ?
O9T W9 O3P2 170.0(8) . . ?
O79 W9 O3P2 85.0(7) . . ?
O49 W9 O3P2 85.5(7) . . ?
O910 W9 O3P2 72.9(7) . . ?
O89 W9 O3P2 81.9(7) . . ?
O10T W10 O101 103.2(10) . . ?
O10T W10 O310 97.8(9) . . ?
O101 W10 O310 90.1(8) . . ?
O10T W10 O910 98.7(9) . . ?
O101 W10 O910 157.8(9) . . ?
O310 W10 O910 90.3(8) . . ?
O10T W10 O102 95.1(10) . . ?
O101 W10 O102 86.5(8) . . ?
O310 W10 O102 167.1(8) . . ?
O910 W10 O102 88.2(8) . . ?
O10T W10 O3P2 170.5(8) . . ?
O101 W10 O3P2 85.8(8) . . ?
O310 W10 O3P2 85.2(7) . . ?
O910 W10 O3P2 72.2(7) . . ?
O102 W10 O3P2 82.1(7) . . ?
O11T W11 O211 99.5(8) . . ?
O11T W11 O115 99.7(9) . . ?
O211 W11 O115 93.5(8) . . ?
O11T W11 O112 92.2(8) . . ?
O211 W11 O112 166.3(8) . . ?
O115 W11 O112 91.6(8) . . ?
O11T W11 O101 94.7(8) . . ?
O211 W11 O101 90.5(8) . . ?
O115 W11 O101 164.2(8) . . ?
O112 W11 O101 81.2(8) . . ?
O11T W11 O4P2 173.8(8) . . ?
O211 W11 O4P2 86.1(7) . . ?
O115 W11 O4P2 82.5(8) . . ?
O112 W11 O4P2 82.0(7) . . ?
O101 W11 O4P2 82.5(7) . . ?
O12T W12 O112 103.2(9) . . ?
O12T W12 O812 99.0(9) . . ?
O112 W12 O812 157.7(8) . . ?
O12T W12 O102 96.4(9) . . ?
O112 W12 O102 88.2(8) . . ?
O812 W12 O102 88.4(8) . . ?
O12T W12 O123 96.5(9) . . ?
O112 W12 O123 89.5(8) . . ?
O812 W12 O123 89.0(8) . . ?
O102 W12 O123 167.1(8) . . ?
O12T W12 O2P2 172.2(8) . . ?
O112 W12 O2P2 84.6(7) . . ?
O812 W12 O2P2 73.2(7) . . ?
O102 W12 O2P2 83.4(8) . . ?
O123 W12 O2P2 83.8(7) . . ?
O13T W13 O134 103.9(8) . . ?
O13T W13 O135 98.7(8) . . ?
O134 W13 O135 88.8(8) . . ?
O13T W13 O123 97.3(8) . . ?
O134 W13 O123 88.2(8) . . ?
O135 W13 O123 164.0(8) . . ?
O13T W13 O137 98.7(8) . . ?
O134 W13 O137 157.4(8) . . ?
O135 W13 O137 89.1(8) . . ?
O123 W13 O137 87.6(8) . . ?
O13T W13 O1P3 170.7(7) . . ?
O134 W13 O1P3 85.5(7) . . ?
O135 W13 O1P3 81.3(7) . . ?
O123 W13 O1P3 82.8(7) . . ?
O137 W13 O1P3 72.0(7) . . ?
O14T W14 O143 98.6(8) . . ?
O14T W14 O14A 98.5(8) . . ?
O143 W14 O14A 94.5(8) . . ?
O14T W14 O134 92.4(8) . . ?
O143 W14 O134 166.7(7) . . ?
O14A W14 O134 91.3(8) . . ?
O14T W14 O145 94.3(8) . . ?
O143 W14 O145 89.1(7) . . ?
O14A W14 O145 166.1(8) . . ?
O134 W14 O145 82.6(7) . . ?
O14T W14 O2P3 174.0(7) . . ?
O143 W14 O2P3 86.6(7) . . ?
O14A W14 O2P3 84.1(7) . . ?
O134 W14 O2P3 82.0(7) . . ?
O145 W14 O2P3 82.7(7) . . ?
O14T W14 K6 137.1(6) . . ?
O143 W14 K6 57.8(6) . . ?
O14A W14 K6 54.2(6) . . ?
O134 W14 K6 117.5(6) . . ?
O145 W14 K6 118.1(6) . . ?
O2P3 W14 K6 48.6(5) . . ?
O15T W15 O145 103.4(8) . . ?
O15T W15 O156 99.1(8) . . ?
O145 W15 O156 157.3(8) . . ?
O15T W15 O152 97.7(8) . . ?
O145 W15 O152 89.5(8) . . ?
O156 W15 O152 90.7(8) . . ?
O15T W15 O135 97.5(8) . . ?
O145 W15 O135 87.0(8) . . ?
O156 W15 O135 86.8(7) . . ?
O152 W15 O135 164.7(7) . . ?
O15T W15 O3P3 170.4(8) . . ?
O145 W15 O3P3 85.9(7) . . ?
O156 W15 O3P3 71.5(7) . . ?
O152 W15 O3P3 84.7(7) . . ?
O135 W15 O3P3 80.2(7) . . ?
O16T W16 O168 103.1(8) . . ?
O16T W16 O161 97.2(8) . . ?
O168 W16 O161 92.7(8) . . ?
O16T W16 O156 99.3(8) . . ?
O168 W16 O156 156.9(7) . . ?
O161 W16 O156 89.8(8) . . ?
O16T W16 O167 94.5(8) . . ?
O168 W16 O167 86.1(8) . . ?
O161 W16 O167 168.3(7) . . ?
O156 W16 O167 86.8(8) . . ?
O16T W16 O3P3 171.8(8) . . ?
O168 W16 O3P3 84.2(7) . . ?
O161 W16 O3P3 86.1(7) . . ?
O156 W16 O3P3 73.1(7) . . ?
O167 W16 O3P3 82.2(7) . . ?
O16T W16 K7 47.2(5) . . ?
O168 W16 K7 84.5(5) . . ?
O161 W16 K7 141.7(5) . . ?
O156 W16 K7 107.3(5) . . ?
O167 W16 K7 49.8(5) . . ?
O3P3 W16 K7 131.2(5) . . ?
O17T W17 O178 103.6(8) . . ?
O17T W17 O167 96.5(8) . . ?
O178 W17 O167 88.3(8) . . ?
O17T W17 O817 94.9(8) . . ?
O178 W17 O817 89.0(8) . . ?
O167 W17 O817 168.7(8) . . ?
O17T W17 O137 98.8(8) . . ?
O178 W17 O137 157.5(8) . . ?
O167 W17 O137 89.9(8) . . ?
O817 W17 O137 88.4(8) . . ?
O17T W17 O1P3 172.5(8) . . ?
O178 W17 O1P3 83.9(7) . . ?
O167 W17 O1P3 84.4(7) . . ?
O817 W17 O1P3 84.4(7) . . ?
O137 W17 O1P3 73.7(7) . . ?
O17T W17 K7 47.1(6) . . ?
O178 W17 K7 87.0(6) . . ?
O167 W17 K7 51.8(5) . . ?
O817 W17 K7 139.0(5) . . ?
O137 W17 K7 109.2(6) . . ?
O1P3 W17 K7 135.5(5) . . ?
O18T W18 O18A 100.0(9) . . ?
O18T W18 O189 99.3(8) . . ?
O18A W18 O189 96.3(8) . . ?
O18T W18 O178 92.9(8) . . ?
O18A W18 O178 92.3(8) . . ?
O189 W18 O178 163.5(8) . . ?
O18T W18 O168 93.9(8) . . ?
O18A W18 O168 164.9(8) . . ?
O189 W18 O168 87.0(7) . . ?
O178 W18 O168 81.1(7) . . ?
O18T W18 O4P3 172.6(8) . . ?
O18A W18 O4P3 84.4(8) . . ?
O189 W18 O4P3 85.9(7) . . ?
O178 W18 O4P3 80.9(7) . . ?
O168 W18 O4P3 81.1(7) . . ?
O18T W18 K5 137.5(7) . . ?
O18A W18 K5 53.0(7) . . ?
O189 W18 K5 59.0(6) . . ?
O178 W18 K5 117.4(6) . . ?
O168 W18 K5 118.3(5) . . ?
O4P3 W18 K5 49.8(5) . . ?
O19T W19 O19A 101.8(9) . . ?
O19T W19 O189 96.4(8) . . ?
O19A W19 O189 95.4(8) . . ?
O19T W19 O190 96.4(8) . . ?
O19A W19 O190 94.8(8) . . ?
O189 W19 O190 161.7(7) . . ?
O19T W19 O191 91.8(8) . . ?
O19A W19 O191 166.3(7) . . ?
O189 W19 O191 84.7(7) . . ?
O190 W19 O191 81.8(7) . . ?
O19T W19 O1P4 172.0(8) . . ?
O19A W19 O1P4 86.2(7) . . ?
O189 W19 O1P4 83.0(7) . . ?
O190 W19 O1P4 82.5(7) . . ?
O191 W19 O1P4 80.2(6) . . ?
O19T W19 K3 131.6(7) . 2_655 ?
O19A W19 K3 48.2(6) . 2_655 ?
O189 W19 K3 119.8(6) . 2_655 ?
O190 W19 K3 58.5(5) . 2_655 ?
O191 W19 K3 120.4(5) . 2_655 ?
O1P4 W19 K3 54.2(5) . 2_655 ?
O19T W19 K2 47.2(7) . 1_545 ?
O19A W19 K2 103.5(6) . 1_545 ?
O189 W19 K2 141.4(6) . 1_545 ?
O190 W19 K2 49.2(5) . 1_545 ?
O191 W19 K2 84.4(5) . 1_545 ?
O1P4 W19 K2 130.9(5) . 1_545 ?
K3 W19 K2 97.5(3) 2_655 1_545 ?
O19T W19 K5 137.9(7) . . ?
O19A W19 K5 55.3(6) . . ?
O189 W19 K5 57.2(6) . . ?
O190 W19 K5 118.3(5) . . ?
O191 W19 K5 114.8(6) . . ?
O1P4 W19 K5 47.8(5) . . ?
K3 W19 K5 62.7(3) 2_655 . ?
K2 W19 K5 157.1(3) 1_545 . ?
O20T W20 O190 101.9(8) . . ?
O20T W20 O1A 97.5(9) . 2_655 ?
O190 W20 O1A 90.6(8) . 2_655 ?
O20T W20 O201 95.8(8) . . ?
O190 W20 O201 86.3(7) . . ?
O1A W20 O201 166.7(8) 2_655 . ?
O20T W20 O204 99.4(8) . . ?
O190 W20 O204 158.5(8) . . ?
O1A W20 O204 89.2(8) 2_655 . ?
O201 W20 O204 89.0(8) . . ?
O20T W20 O2P4 172.7(7) . . ?
O190 W20 O2P4 85.1(7) . . ?
O1A W20 O2P4 84.2(7) 2_655 . ?
O201 W20 O2P4 82.6(7) . . ?
O204 W20 O2P4 73.5(7) . . ?
O20T W20 K2 49.7(6) . 1_545 ?
O190 W20 K2 52.6(5) . 1_545 ?
O1A W20 K2 101.1(6) 2_655 1_545 ?
O201 W20 K2 87.3(5) . 1_545 ?
O204 W20 K2 148.1(6) . 1_545 ?
O2P4 W20 K2 137.0(5) . 1_545 ?
O20T W20 K3 130.9(7) . 2_655 ?
O190 W20 K3 57.3(5) . 2_655 ?
O1A W20 K3 45.8(6) 2_655 2_655 ?
O201 W20 K3 123.0(6) . 2_655 ?
O204 W20 K3 109.2(6) . 2_655 ?
O2P4 W20 K3 54.7(5) . 2_655 ?
K2 W20 K3 99.3(3) 1_545 2_655 ?
O21T W21 O191 104.3(8) . . ?
O21T W21 O212 98.9(8) . . ?
O191 W21 O212 156.7(8) . . ?
O21T W21 O201 97.7(8) . . ?
O191 W21 O201 88.7(8) . . ?
O212 W21 O201 89.6(7) . . ?
O21T W21 O161 93.7(8) . . ?
O191 W21 O161 89.8(8) . . ?
O212 W21 O161 87.3(7) . . ?
O201 W21 O161 168.5(7) . . ?
O21T W21 O3P4 170.4(8) . . ?
O191 W21 O3P4 85.2(7) . . ?
O212 W21 O3P4 71.6(7) . . ?
O201 W21 O3P4 83.6(7) . . ?
O161 W21 O3P4 84.9(6) . . ?
O22T W22 O223 103.5(8) . . ?
O22T W22 O152 97.4(8) . . ?
O223 W22 O152 91.4(8) . . ?
O22T W22 O212 99.8(8) . . ?
O223 W22 O212 156.7(8) . . ?
O152 W22 O212 87.8(7) . . ?
O22T W22 O224 95.4(8) . . ?
O223 W22 O224 86.7(8) . . ?
O152 W22 O224 167.1(7) . . ?
O212 W22 O224 89.0(7) . . ?
O22T W22 O3P4 171.2(7) . . ?
O223 W22 O3P4 84.9(7) . . ?
O152 W22 O3P4 84.9(7) . . ?
O212 W22 O3P4 71.8(7) . . ?
O224 W22 O3P4 82.2(7) . . ?
O23T W23 O23A 101.0(8) . . ?
O23T W23 O143 96.9(8) . . ?
O23A W23 O143 94.9(8) . . ?
O23T W23 O234 95.6(8) . . ?
O23A W23 O234 94.9(8) . . ?
O143 W23 O234 162.3(7) . . ?
O23T W23 O223 92.9(8) . . ?
O23A W23 O223 166.0(7) . . ?
O143 W23 O223 84.9(7) . . ?
O234 W23 O223 82.0(7) . . ?
O23T W23 O4P4 173.5(8) . . ?
O23A W23 O4P4 85.3(7) . . ?
O143 W23 O4P4 83.9(7) . . ?
O234 W23 O4P4 82.3(7) . . ?
O223 W23 O4P4 80.8(7) . . ?
O23T W23 K1 129.5(7) . 2_655 ?
O23A W23 K1 48.3(6) . 2_655 ?
O143 W23 K1 121.0(6) . 2_655 ?
O234 W23 K1 57.7(6) . 2_655 ?
O223 W23 K1 120.4(5) . 2_655 ?
O4P4 W23 K1 54.2(5) . 2_655 ?
O23T W23 K6 138.5(7) . . ?
O23A W23 K6 54.5(6) . . ?
O143 W23 K6 58.4(6) . . ?
O234 W23 K6 117.4(6) . . ?
O223 W23 K6 114.9(5) . . ?
O4P4 W23 K6 46.9(5) . . ?
K1 W23 K6 62.6(3) 2_655 . ?
O24T W24 O234 102.9(8) . . ?
O24T W24 O204 99.5(8) . . ?
O234 W24 O204 157.6(8) . . ?
O24T W24 O224 98.4(8) . . ?
O234 W24 O224 86.2(8) . . ?
O204 W24 O224 90.5(8) . . ?
O24T W24 O5A 95.5(8) . 2_655 ?
O234 W24 O5A 88.8(8) . 2_655 ?
O204 W24 O5A 89.1(8) . 2_655 ?
O224 W24 O5A 166.0(7) . 2_655 ?
O24T W24 O2P4 173.1(8) . . ?
O234 W24 O2P4 84.1(7) . . ?
O204 W24 O2P4 73.6(7) . . ?
O224 W24 O2P4 82.1(7) . . ?
O5A W24 O2P4 84.3(7) 2_655 . ?
O24T W24 K1 129.9(7) . 2_655 ?
O234 W24 K1 56.1(6) . 2_655 ?
O204 W24 K1 108.3(6) . 2_655 ?
O224 W24 K1 121.5(6) . 2_655 ?
O5A W24 K1 45.9(5) 2_655 2_655 ?
O2P4 W24 K1 54.0(4) . 2_655 ?
O25T W25 O25A 97.9(15) . . ?
O25T W25 O14A 101.2(13) . . ?
O25A W25 O14A 98.2(11) . . ?
O25T W25 O115 99.3(13) . . ?
O25A W25 O115 93.8(11) . . ?
O14A W25 O115 154.5(9) . . ?
O25T W25 O25B 84.4(12) . . ?
O25A W25 O25B 176.4(11) . . ?
O14A W25 O25B 84.0(7) . . ?
O115 W25 O25B 83.0(7) . . ?
O25T W25 O25C 169.4(15) . . ?
O25A W25 O25C 92.6(14) . . ?
O14A W25 O25C 78.5(12) . . ?
O115 W25 O25C 78.6(12) . . ?
O25B W25 O25C 85.1(11) . . ?
O25T W25 K6 48.2(12) . . ?
O25A W25 K6 106.4(10) . . ?
O14A W25 K6 53.2(6) . . ?
O115 W25 K6 142.9(6) . . ?
O25B W25 K6 77.2(5) . . ?
O25C W25 K6 129.6(10) . . ?
O7A W26 O18A 155.5(9) . . ?
O7A W26 O26A 88.0(8) . . ?
O18A W26 O26A 88.3(8) . . ?
O7A W26 K5 150.2(7) . . ?
O18A W26 K5 51.7(6) . . ?
O26A W26 K5 79.3(6) . . ?
O2P1 P1 O4P1 113.0(10) . . ?
O2P1 P1 O3P1 111.5(10) . . ?
O4P1 P1 O3P1 109.8(10) . . ?
O2P1 P1 O1P1 108.5(10) . . ?
O4P1 P1 O1P1 107.9(10) . . ?
O3P1 P1 O1P1 105.8(10) . . ?
O2P1 P1 K3 58.2(7) . . ?
O4P1 P1 K3 97.9(8) . . ?
O3P1 P1 K3 152.1(8) . . ?
O1P1 P1 K3 60.3(7) . . ?
O2P1 P1 K1 96.7(8) . . ?
O4P1 P1 K1 59.7(7) . . ?
O3P1 P1 K1 151.5(8) . . ?
O1P1 P1 K1 59.2(7) . . ?
K3 P1 K1 45.4(3) . . ?
O1P2 P2 O2P2 106.6(10) . . ?
O1P2 P2 O4P2 113.1(11) . . ?
O2P2 P2 O4P2 108.8(10) . . ?
O1P2 P2 O3P2 111.0(10) . . ?
O2P2 P2 O3P2 106.2(10) . . ?
O4P2 P2 O3P2 110.8(10) . . ?
O4P3 P3 O2P3 113.7(10) . . ?
O4P3 P3 O3P3 109.5(11) . . ?
O2P3 P3 O3P3 111.6(10) . . ?
O4P3 P3 O1P3 108.6(10) . . ?
O2P3 P3 O1P3 108.0(10) . . ?
O3P3 P3 O1P3 105.0(10) . . ?
O1P4 P4 O4P4 113.9(10) . . ?
O1P4 P4 O2P4 108.5(10) . . ?
O4P4 P4 O2P4 108.0(10) . . ?
O1P4 P4 O3P4 110.7(9) . . ?
O4P4 P4 O3P4 109.7(10) . . ?
O2P4 P4 O3P4 105.6(9) . . ?
O1P4 P4 K1 97.7(7) . 2_655 ?
O4P4 P4 K1 58.7(7) . 2_655 ?
O2P4 P4 K1 60.4(7) . 2_655 ?
O3P4 P4 K1 151.5(7) . 2_655 ?
O1P4 P4 K3 58.7(7) . 2_655 ?
O4P4 P4 K3 97.1(8) . 2_655 ?
O2P4 P4 K3 61.0(7) . 2_655 ?
O3P4 P4 K3 153.0(7) . 2_655 ?
K1 P4 K3 45.5(3) 2_655 2_655 ?
O6A Mn1 O23A 89.9(7) 2_655 . ?
O6A Mn1 O2M1 88.2(9) 2_655 . ?
O23A Mn1 O2M1 176.6(9) . . ?
O6A Mn1 O3M1 178.2(8) 2_655 . ?
O23A Mn1 O3M1 91.9(8) . . ?
O2M1 Mn1 O3M1 90.1(10) . . ?
O6A Mn1 O1M1 92.9(9) 2_655 . ?
O23A Mn1 O1M1 93.1(8) . . ?
O2M1 Mn1 O1M1 84.2(10) . . ?
O3M1 Mn1 O1M1 87.1(9) . . ?
O6A Mn1 O4M1 89.0(8) 2_655 . ?
O23A Mn1 O4M1 88.7(7) . . ?
O2M1 Mn1 O4M1 94.1(9) . . ?
O3M1 Mn1 O4M1 90.9(8) . . ?
O1M1 Mn1 O4M1 177.4(9) . . ?
O6A Mn1 K1 47.7(5) 2_655 2_655 ?
O23A Mn1 K1 47.4(5) . 2_655 ?
O2M1 Mn1 K1 129.6(8) . 2_655 ?
O3M1 Mn1 K1 134.0(7) . 2_655 ?
O1M1 Mn1 K1 76.6(7) . 2_655 ?
O4M1 Mn1 K1 106.0(6) . 2_655 ?
O6A Mn1 K6 102.7(6) 2_655 . ?
O23A Mn1 K6 52.7(5) . . ?
O2M1 Mn1 K6 125.1(8) . . ?
O3M1 Mn1 K6 78.5(7) . . ?
O1M1 Mn1 K6 42.2(7) . . ?
O4M1 Mn1 K6 138.9(6) . . ?
K1 Mn1 K6 60.5(3) 2_655 . ?
O19A Mn2 O2A 89.4(7) . 2_655 ?
O19A Mn2 O2M2 93.0(9) . . ?
O2A Mn2 O2M2 91.6(9) 2_655 . ?
O19A Mn2 O1M2 90.1(12) . . ?
O2A Mn2 O1M2 176.7(12) 2_655 . ?
O2M2 Mn2 O1M2 85.1(13) . . ?
O19A Mn2 O3M2 87.6(12) . . ?
O2A Mn2 O3M2 90.3(12) 2_655 . ?
O2M2 Mn2 O3M2 177.9(14) . . ?
O1M2 Mn2 O3M2 92.9(15) . . ?
O19A Mn2 K3 47.7(5) . 2_655 ?
O2A Mn2 K3 47.0(5) 2_655 2_655 ?
O2M2 Mn2 K3 75.6(8) . 2_655 ?
O1M2 Mn2 K3 131.1(11) . 2_655 ?
O3M2 Mn2 K3 106.2(11) . 2_655 ?
O19A Mn2 K5 53.7(5) . . ?
O2A Mn2 K5 102.1(6) 2_655 . ?
O2M2 Mn2 K5 41.3(8) . . ?
O1M2 Mn2 K5 75.0(11) . . ?
O3M2 Mn2 K5 138.6(11) . . ?
K3 Mn2 K5 60.8(3) 2_655 . ?
O3M3 Mn3 O16T 92.6(10) . . ?
O3M3 Mn3 O17T 94.0(10) . 2_656 ?
O16T Mn3 O17T 89.8(7) . 2_656 ?
O3M3 Mn3 O1M3 174.1(12) . . ?
O16T Mn3 O1M3 91.2(9) . . ?
O17T Mn3 O1M3 90.5(10) 2_656 . ?
O3M3 Mn3 O8T 87.5(10) . 2_656 ?
O16T Mn3 O8T 175.9(8) . 2_656 ?
O17T Mn3 O8T 86.1(7) 2_656 2_656 ?
O1M3 Mn3 O8T 89.0(10) . 2_656 ?
O3M3 Mn3 O2M3 86.3(12) . . ?
O16T Mn3 O2M3 93.0(9) . . ?
O17T Mn3 O2M3 177.2(9) 2_656 . ?
O1M3 Mn3 O2M3 89.0(11) . . ?
O8T Mn3 O2M3 91.1(9) 2_656 . ?
O3M3 Mn3 K7 97.9(9) . . ?
O16T Mn3 K7 46.0(5) . . ?
O17T Mn3 K7 44.0(5) 2_656 . ?
O1M3 Mn3 K7 87.9(8) . . ?
O8T Mn3 K7 129.9(6) 2_656 . ?
O2M3 Mn3 K7 138.7(8) . . ?
O4M4 Mn4 O3M4 172(2) . . ?
O4M4 Mn4 O3T 87.7(19) . . ?
O3M4 Mn4 O3T 92.5(15) . . ?
O4M4 Mn4 O1M4 92(2) . . ?
O3M4 Mn4 O1M4 86.8(16) . . ?
O3T Mn4 O1M4 175.5(12) . . ?
O4M4 Mn4 O19T 92.7(18) . 1_565 ?
O3M4 Mn4 O19T 95.3(14) . 1_565 ?
O3T Mn4 O19T 96.9(9) . 1_565 ?
O1M4 Mn4 O19T 87.6(11) . 1_565 ?
O4M4 Mn4 O2M4 93(2) . . ?
O3M4 Mn4 O2M4 78.6(16) . . ?
O3T Mn4 O2M4 82.0(12) . . ?
O1M4 Mn4 O2M4 93.5(14) . . ?
O19T Mn4 O2M4 173.8(13) 1_565 . ?
O4M4 Mn4 K2 127.7(18) . . ?
O3M4 Mn4 K2 58.4(13) . . ?
O3T Mn4 K2 57.7(6) . . ?
O1M4 Mn4 K2 125.2(10) . . ?
O19T Mn4 K2 58.9(6) 1_565 . ?
O2M4 Mn4 K2 116.0(11) . . ?
O2M4 Mn5 O5MN 85.8(19) . . ?
Mn5 O2M4 Mn4 134(2) . . ?
Mn4 O3M4 K2 81.9(15) . . ?
W1 O1T K4 145.2(11) . . ?
W20 O1A W1 151.2(11) 2_655 . ?
W20 O1A K3 104.4(8) 2_655 . ?
W1 O1A K3 102.7(8) . . ?
W2 O2A Mn2 156.0(10) . 2_655 ?
W2 O2A K3 103.3(8) . . ?
Mn2 O2A K3 98.9(7) 2_655 . ?
W2 O2T K4 132.1(9) . 2_665 ?
W2 O2T K2 111.6(8) . . ?
K4 O2T K2 111.6(7) 2_665 . ?
W3 O3T Mn4 163.3(12) . . ?
W3 O3T K2 102.2(9) . . ?
Mn4 O3T K2 82.2(7) . . ?
W5 O5A W24 151.4(10) . 2_655 ?
W5 O5A K1 104.3(7) . . ?
W24 O5A K1 103.3(7) 2_655 . ?
W6 O6A Mn1 155.8(11) . 2_655 ?
W6 O6A K1 104.6(8) . . ?
Mn1 O6A K1 98.0(7) 2_655 . ?
W7 O7A W26 155.4(13) . . ?
W8 O8T Mn3 147.6(12) . 2_656 ?
P1 O1P1 W1 124.8(10) . . ?
P1 O1P1 W5 126.6(10) . . ?
W1 O1P1 W5 93.7(6) . . ?
P1 O1P1 K1 93.6(8) . . ?
W1 O1P1 K1 127.6(7) . . ?
W5 O1P1 K1 88.0(6) . . ?
P1 O1P1 K3 92.3(8) . . ?
W1 O1P1 K3 87.8(6) . . ?
W5 O1P1 K3 128.2(8) . . ?
K1 O1P1 K3 52.9(5) . . ?
Mn1 O1M1 K6 105.1(10) . . ?
P2 O1P2 W7 135.0(11) . . ?
W1 O12 W2 153.5(10) . . ?
W1 O12 K3 93.9(7) . . ?
W2 O12 K3 88.5(7) . . ?
P3 O1P3 W17 126.2(10) . . ?
P3 O1P3 W13 124.6(10) . . ?
W17 O1P3 W13 95.3(7) . . ?
W1 O13 W3 145.1(11) . . ?
P4 O1P4 W19 135.2(10) . . ?
P4 O1P4 K5 126.6(9) . . ?
W19 O1P4 K5 98.2(7) . . ?
P4 O1P4 K3 95.1(8) . 2_655 ?
W19 O1P4 K3 89.5(6) . 2_655 ?
K5 O1P4 K3 83.9(6) . 2_655 ?
W25 O14A W14 157.0(12) . . ?
W25 O14A K6 98.5(8) . . ?
W14 O14A K6 96.9(8) . . ?
W1 O15 W5 118.9(9) . . ?
W16 O16T Mn3 152.8(10) . . ?
W16 O16T K7 105.9(7) . . ?
Mn3 O16T K7 101.1(6) . . ?
W17 O17T Mn3 149.1(11) . 2_656 ?
W17 O17T K7 105.7(8) . . ?
Mn3 O17T K7 103.4(7) 2_656 . ?
W18 O18A W26 153.3(12) . . ?
W18 O18A K5 98.6(8) . . ?
W26 O18A K5 99.3(8) . . ?
W19 O19A Mn2 156.8(10) . . ?
W19 O19A K3 103.9(8) . 2_655 ?
Mn2 O19A K3 97.9(7) . 2_655 ?
W19 O19A K5 97.7(8) . . ?
Mn2 O19A K5 93.4(7) . . ?
K3 O19A K5 81.0(6) 2_655 . ?
W19 O19T Mn4 143.8(12) . 1_545 ?
W19 O19T K2 106.7(9) . 1_545 ?
Mn4 O19T K2 80.0(7) 1_545 1_545 ?
W20 O20T K2 103.2(8) . 1_545 ?
W20 O20T K4 139.6(10) . 2_655 ?
K2 O20T K4 106.1(7) 1_545 2_655 ?
P1 O2P1 W2 135.0(11) . . ?
P1 O2P1 K3 96.0(9) . . ?
W2 O2P1 K3 88.2(6) . . ?
P2 O2P2 W8 126.0(10) . . ?
P2 O2P2 W12 124.3(10) . . ?
W8 O2P2 W12 94.2(7) . . ?
Mn2 O2M2 K5 106.3(11) . . ?
P3 O2P3 W14 136.6(11) . . ?
P3 O2P3 K6 125.3(10) . . ?
W14 O2P3 K6 98.1(7) . . ?
W23 O23A Mn1 156.3(10) . . ?
W23 O23A K1 103.4(7) . 2_655 ?
Mn1 O23A K1 98.1(7) . 2_655 ?
W23 O23A K6 98.2(7) . . ?
Mn1 O23A K6 94.5(6) . . ?
K1 O23A K6 81.4(6) 2_655 . ?
W3 O23 W2 153.4(10) . . ?
W3 O23 K2 97.0(7) . . ?
W2 O23 K2 97.3(6) . . ?
P4 O2P4 W20 126.6(9) . . ?
P4 O2P4 W24 126.8(10) . . ?
W20 O2P4 W24 93.4(6) . . ?
P4 O2P4 K1 92.7(8) . 2_655 ?
W20 O2P4 K1 126.3(7) . 2_655 ?
W24 O2P4 K1 87.5(5) . 2_655 ?
P4 O2P4 K3 92.1(8) . 2_655 ?
W20 O2P4 K3 87.2(6) . 2_655 ?
W24 O2P4 K3 127.1(7) . 2_655 ?
K1 O2P4 K3 52.6(4) 2_655 2_655 ?
W25 O25T K6 105.5(15) . . ?
P1 O3P1 W4 127.0(10) . . ?
P1 O3P1 W3 126.3(10) . . ?
W4 O3P1 W3 95.0(7) . . ?
P2 O3P2 W9 128.3(10) . . ?
P2 O3P2 W10 125.6(10) . . ?
W9 O3P2 W10 95.0(7) . . ?
Mn2 O3M2 K4 102.3(15) . 1_545 ?
P3 O3P3 W16 128.7(11) . . ?
P3 O3P3 W15 125.2(11) . . ?
W16 O3P3 W15 95.0(7) . . ?
P4 O3P4 W21 125.1(9) . . ?
P4 O3P4 W22 126.5(9) . . ?
W21 O3P4 W22 95.5(6) . . ?
W4 O34 W3 118.7(9) . . ?
P1 O4P1 W6 134.6(11) . . ?
P1 O4P1 K1 94.1(8) . . ?
W6 O4P1 K1 88.6(6) . . ?
P2 O4P2 W11 135.8(11) . . ?
P3 O4P3 W18 135.6(11) . . ?
P3 O4P3 K5 128.8(10) . . ?
W18 O4P3 K5 95.6(7) . . ?
P4 O4P4 W23 134.8(10) . . ?
P4 O4P4 K6 126.3(10) . . ?
W23 O4P4 K6 98.8(7) . . ?
P4 O4P4 K1 94.9(9) . 2_655 ?
W23 O4P4 K1 89.0(6) . 2_655 ?
K6 O4P4 K1 84.4(6) . 2_655 ?
W5 O45 W4 146.8(10) . . ?
W4 O46 W6 151.2(11) . . ?
W9 O49 W4 158.4(12) . . ?
W5 O56 W6 154.1(11) . . ?
W5 O56 K1 93.0(7) . . ?
W6 O56 K1 90.0(7) . . ?
W6 O67 W7 167.8(12) . . ?
W8 O78 W7 150.7(11) . . ?
W9 O79 W7 152.0(10) . . ?
W8 O89 W9 145.3(11) . . ?
W10 O101 W11 152.8(11) . . ?
W12 O102 W10 147.2(11) . . ?
W12 O112 W11 150.9(10) . . ?
W11 O115 W25 154.1(11) . . ?
W13 O123 W12 141.1(11) . . ?
W13 O134 W14 150.0(11) . . ?
W13 O135 W15 148.8(10) . . ?
W17 O137 W13 119.0(10) . . ?
W14 O143 W23 167.9(10) . . ?
W14 O143 K6 93.4(7) . . ?
W23 O143 K6 91.1(7) . . ?
W15 O145 W14 151.3(10) . . ?
W22 O152 W15 159.3(10) . . ?
W15 O156 W16 119.9(9) . . ?
W16 O161 W21 157.2(10) . . ?
W17 O167 W16 145.6(10) . . ?
W17 O167 K7 96.8(7) . . ?
W16 O167 K7 98.3(7) . . ?
W16 O168 W18 153.1(10) . . ?
W17 O178 W18 153.0(11) . . ?
W18 O189 W19 170.3(11) . . ?
W18 O189 K5 91.0(7) . . ?
W19 O189 K5 92.9(7) . . ?
W20 O190 W19 153.5(10) . . ?
W20 O190 K2 96.9(7) . 1_545 ?
W19 O190 K2 100.5(7) . 1_545 ?
W20 O190 K3 92.1(7) . 2_655 ?
W19 O190 K3 89.1(6) . 2_655 ?
K2 O190 K3 136.2(7) 1_545 2_655 ?
W21 O191 W19 150.6(10) . . ?
W20 O201 W21 146.7(10) . . ?
W24 O204 W20 119.4(9) . . ?
W11 O211 W2 167.5(11) . . ?
W22 O212 W21 121.0(9) . . ?
W22 O223 W23 151.8(10) . . ?
W24 O224 W22 149.0(10) . . ?
W24 O234 W23 153.4(10) . . ?
W24 O234 K1 93.5(7) . 2_655 ?
W23 O234 K1 89.7(7) . 2_655 ?
W10 O310 W3 159.7(10) . . ?
W12 O812 W8 118.7(10) . . ?
W17 O817 W8 142.2(10) . . ?
W10 O910 W9 119.5(10) . . ?
O6W K1 K3 28.6(8) . . ?
O6W K1 O5A 123.3(9) . . ?
K3 K1 O5A 94.7(6) . . ?
O6W K1 O23A 121.2(10) . 2_655 ?
K3 K1 O23A 141.2(7) . 2_655 ?
O5A K1 O23A 105.8(6) . 2_655 ?
O6W K1 O6A 121.8(10) . . ?
K3 K1 O6A 140.3(7) . . ?
O5A K1 O6A 104.8(7) . . ?
O23A K1 O6A 65.4(6) 2_655 . ?
O6W K1 O4P4 85.0(9) . 2_655 ?
K3 K1 O4P4 89.3(6) . 2_655 ?
O5A K1 O4P4 98.2(6) . 2_655 ?
O23A K1 O4P4 55.9(5) 2_655 2_655 ?
O6A K1 O4P4 120.7(6) . 2_655 ?
O6W K1 O1P1 83.2(9) . . ?
K3 K1 O1P1 63.8(5) . . ?
O5A K1 O1P1 59.2(6) . . ?
O23A K1 O1P1 154.6(7) 2_655 . ?
O6A K1 O1P1 97.1(6) . . ?
O4P4 K1 O1P1 140.8(6) 2_655 . ?
O6W K1 O2P4 82.7(9) . 2_655 ?
K3 K1 O2P4 64.3(5) . 2_655 ?
O5A K1 O2P4 59.9(5) . 2_655 ?
O23A K1 O2P4 97.9(6) 2_655 2_655 ?
O6A K1 O2P4 154.8(7) . 2_655 ?
O4P4 K1 O2P4 49.9(5) 2_655 2_655 ?
O1P1 K1 O2P4 91.4(6) . 2_655 ?
O6W K1 O4P1 85.6(9) . . ?
K3 K1 O4P1 88.5(6) . . ?
O5A K1 O4P1 97.5(6) . . ?
O23A K1 O4P1 120.0(6) 2_655 . ?
O6A K1 O4P1 55.3(6) . . ?
O4P4 K1 O4P1 164.3(7) 2_655 . ?
O1P1 K1 O4P1 49.9(5) . . ?
O2P4 K1 O4P1 140.8(6) 2_655 . ?
O6W K1 O234 133.5(9) . 2_655 ?
K3 K1 O234 119.7(6) . 2_655 ?
O5A K1 O234 54.5(6) . 2_655 ?
O23A K1 O234 55.8(5) 2_655 2_655 ?
O6A K1 O234 99.7(6) . 2_655 ?
O4P4 K1 O234 53.9(5) 2_655 2_655 ?
O1P1 K1 O234 113.7(6) . 2_655 ?
O2P4 K1 O234 55.4(5) 2_655 2_655 ?
O4P1 K1 O234 139.1(6) . 2_655 ?
O6W K1 O56 133.6(10) . . ?
K3 K1 O56 118.7(6) . . ?
O5A K1 O56 54.1(5) . . ?
O23A K1 O56 99.9(6) 2_655 . ?
O6A K1 O56 55.1(6) . . ?
O4P4 K1 O56 139.5(6) 2_655 . ?
O1P1 K1 O56 54.9(5) . . ?
O2P4 K1 O56 114.0(6) 2_655 . ?
O4P1 K1 O56 53.5(5) . . ?
O234 K1 O56 86.0(6) 2_655 . ?
O6W K1 P4 73.4(8) . 2_655 ?
K3 K1 P4 67.6(4) . 2_655 ?
O5A K1 P4 85.1(5) . 2_655 ?
O23A K1 P4 81.5(5) 2_655 2_655 ?
O6A K1 P4 146.9(6) . 2_655 ?
O4P4 K1 P4 26.4(4) 2_655 2_655 ?
O1P1 K1 P4 114.7(5) . 2_655 ?
O2P4 K1 P4 27.0(4) 2_655 2_655 ?
O4P1 K1 P4 156.1(5) . 2_655 ?
O234 K1 P4 60.1(4) 2_655 2_655 ?
O56 K1 P4 138.2(5) . 2_655 ?
O8W K2 O7W 148.1(15) . . ?
O8W K2 O2T 78.7(12) . . ?
O7W K2 O2T 70.8(10) . . ?
O8W K2 O3T 91.1(12) . . ?
O7W K2 O3T 109.2(10) . . ?
O2T K2 O3T 113.1(7) . . ?
O8W K2 O20T 76.3(12) . 1_565 ?
O7W K2 O20T 84.6(10) . 1_565 ?
O2T K2 O20T 70.2(6) . 1_565 ?
O3T K2 O20T 166.2(7) . 1_565 ?
O8W K2 O3M4 55.7(15) . . ?
O7W K2 O3M4 155.2(14) . . ?
O2T K2 O3M4 134.0(11) . . ?
O3T K2 O3M4 66.2(11) . . ?
O20T K2 O3M4 101.5(11) 1_565 . ?
O8W K2 O19T 123.8(13) . 1_565 ?
O7W K2 O19T 87.1(10) . 1_565 ?
O2T K2 O19T 157.5(7) . 1_565 ?
O3T K2 O19T 69.9(6) . 1_565 ?
O20T K2 O19T 112.5(7) 1_565 1_565 ?
O3M4 K2 O19T 68.4(11) . 1_565 ?
O8W K2 O190 116.8(12) . 1_565 ?
O7W K2 O190 70.9(10) . 1_565 ?
O2T K2 O190 116.5(6) . 1_565 ?
O3T K2 O190 126.4(7) . 1_565 ?
O20T K2 O190 57.5(5) 1_565 1_565 ?
O3M4 K2 O190 91.9(11) . 1_565 ?
O19T K2 O190 56.5(5) 1_565 1_565 ?
O8W K2 O23 72.7(12) . . ?
O7W K2 O23 97.5(10) . . ?
O2T K2 O23 56.9(5) . . ?
O3T K2 O23 57.0(6) . . ?
O20T K2 O23 122.4(7) 1_565 . ?
O3M4 K2 O23 99.3(11) . . ?
O19T K2 O23 125.2(6) 1_565 . ?
O190 K2 O23 168.4(7) 1_565 . ?
O8W K2 Mn4 90.8(12) . . ?
O7W K2 Mn4 120.7(10) . . ?
O2T K2 Mn4 151.7(6) . . ?
O3T K2 Mn4 40.1(5) . . ?
O20T K2 Mn4 133.0(6) 1_565 . ?
O3M4 K2 Mn4 39.7(10) . . ?
O19T K2 Mn4 41.2(5) 1_565 . ?
O190 K2 Mn4 91.7(5) 1_565 . ?
O23 K2 Mn4 94.9(5) . . ?
O8W K2 W3 83.5(11) . . ?
O7W K2 W3 102.9(9) . . ?
O2T K2 W3 85.5(5) . . ?
O3T K2 W3 27.7(4) . . ?
O20T K2 W3 150.8(6) 1_565 . ?
O3M4 K2 W3 83.5(10) . . ?
O19T K2 W3 96.2(5) 1_565 . ?
O190 K2 W3 151.6(5) 1_565 . ?
O23 K2 W3 29.4(3) . . ?
Mn4 K2 W3 67.1(3) . . ?
O8W K2 W20 94.4(11) . 1_565 ?
O7W K2 W20 78.5(9) . 1_565 ?
O2T K2 W20 93.3(5) . 1_565 ?
O3T K2 W20 153.6(6) . 1_565 ?
O20T K2 W20 27.1(4) 1_565 1_565 ?
O3M4 K2 W20 96.0(10) . 1_565 ?
O19T K2 W20 85.7(5) 1_565 1_565 ?
O190 K2 W20 30.6(3) 1_565 1_565 ?
O23 K2 W20 148.9(5) . 1_565 ?
Mn4 K2 W20 113.9(4) . 1_565 ?
W3 K2 W20 177.7(4) . 1_565 ?
O6W K3 K1 74.7(17) . . ?
O6W K3 O1A 167.1(19) . . ?
K1 K3 O1A 92.5(6) . . ?
O6W K3 O2A 85.6(18) . . ?
K1 K3 O2A 142.2(7) . . ?
O1A K3 O2A 106.1(7) . . ?
O6W K3 O19A 84.9(17) . 2_655 ?
K1 K3 O19A 141.7(7) . 2_655 ?
O1A K3 O19A 104.8(7) . 2_655 ?
O2A K3 O19A 65.1(6) . 2_655 ?
O6W K3 O2P1 83.9(17) . . ?
K1 K3 O2P1 89.0(6) . . ?
O1A K3 O2P1 97.9(7) . . ?
O2A K3 O2P1 56.6(6) . . ?
O19A K3 O2P1 121.2(7) 2_655 . ?
O6W K3 O1P4 81.7(17) . 2_655 ?
K1 K3 O1P4 88.9(6) . 2_655 ?
O1A K3 O1P4 96.5(7) . 2_655 ?
O2A K3 O1P4 120.2(7) . 2_655 ?
O19A K3 O1P4 55.7(6) 2_655 2_655 ?
O2P1 K3 O1P4 165.5(7) . 2_655 ?
O6W K3 O1P1 114.8(17) . . ?
K1 K3 O1P1 63.2(5) . . ?
O1A K3 O1P1 59.0(6) . . ?
O2A K3 O1P1 98.4(7) . . ?
O19A K3 O1P1 154.2(7) 2_655 . ?
O2P1 K3 O1P1 50.0(5) . . ?
O1P4 K3 O1P1 139.6(7) 2_655 . ?
O6W K3 O2P4 112.6(18) . 2_655 ?
K1 K3 O2P4 63.1(5) . 2_655 ?
O1A K3 O2P4 58.3(6) . 2_655 ?
O2A K3 O2P4 154.1(7) . 2_655 ?
O19A K3 O2P4 97.2(6) 2_655 2_655 ?
O2P1 K3 O2P4 140.0(7) . 2_655 ?
O1P4 K3 O2P4 49.6(5) 2_655 2_655 ?
O1P1 K3 O2P4 90.5(6) . 2_655 ?
O6W K3 O12 133.1(18) . . ?
K1 K3 O12 118.5(6) . . ?
O1A K3 O12 54.7(6) . . ?
O2A K3 O12 55.9(6) . . ?
O19A K3 O12 99.2(6) 2_655 . ?
O2P1 K3 O12 53.9(5) . . ?
O1P4 K3 O12 138.4(7) 2_655 . ?
O1P1 K3 O12 55.3(5) . . ?
O2P4 K3 O12 113.1(7) 2_655 . ?
O6W K3 O190 130.5(18) . 2_655 ?
K1 K3 O190 118.1(6) . 2_655 ?
O1A K3 O190 54.1(6) . 2_655 ?
O2A K3 O190 99.3(6) . 2_655 ?
O19A K3 O190 54.8(5) 2_655 2_655 ?
O2P1 K3 O190 139.1(7) . 2_655 ?
O1P4 K3 O190 53.2(5) 2_655 2_655 ?
O1P1 K3 O190 113.1(7) . 2_655 ?
O2P4 K3 O190 55.0(5) 2_655 2_655 ?
O12 K3 O190 85.4(6) . 2_655 ?
O6W K3 P1 92.2(17) . . ?
K1 K3 P1 67.7(4) . . ?
O1A K3 P1 84.5(5) . . ?
O2A K3 P1 81.5(5) . . ?
O19A K3 P1 146.6(6) 2_655 . ?
O2P1 K3 P1 25.8(4) . . ?
O1P4 K3 P1 156.6(6) 2_655 . ?
O1P1 K3 P1 27.4(4) . . ?
O2P4 K3 P1 114.5(5) 2_655 . ?
O12 K3 P1 59.6(4) . . ?
O190 K3 P1 137.4(6) 2_655 . ?
O1T K4 O2T 80.7(7) . 2_665 ?
O1T K4 O20T 71.9(6) . 2_655 ?
O2T K4 O20T 71.5(6) 2_665 2_655 ?
O1T K4 O3M2 59.9(9) . 1_565 ?
O2T K4 O3M2 75.6(9) 2_665 1_565 ?
O20T K4 O3M2 124.9(10) 2_655 1_565 ?
O1T K4 W2 91.9(5) . 2_665 ?
O2T K4 W2 18.3(4) 2_665 2_665 ?
O20T K4 W2 88.7(5) 2_655 2_665 ?
O3M2 K4 W2 69.0(8) 1_565 2_665 ?
O1T K4 K2 76.3(5) . 2_665 ?
O2T K4 K2 34.9(4) 2_665 2_665 ?
O20T K4 K2 36.9(4) 2_655 2_665 ?
O3M2 K4 K2 103.0(9) 1_565 2_665 ?
W2 K4 K2 51.8(2) 2_665 2_665 ?
O2M2 K5 O1P4 111.2(9) . . ?
O2M2 K5 O4P3 153.6(10) . . ?
O1P4 K5 O4P3 68.6(6) . . ?
O2M2 K5 K6 121.2(9) . . ?
O1P4 K5 K6 85.7(6) . . ?
O4P3 K5 K6 85.2(6) . . ?
O2M2 K5 O6W 62.4(10) . 2_655 ?
O1P4 K5 O6W 63.0(8) . 2_655 ?
O4P3 K5 O6W 130.1(10) . 2_655 ?
K6 K5 O6W 79.8(9) . 2_655 ?
O2M2 K5 O18A 102.9(9) . . ?
O1P4 K5 O18A 102.0(7) . . ?
O4P3 K5 O18A 53.5(6) . . ?
K6 K5 O18A 129.2(7) . . ?
O6W K5 O18A 148.2(10) 2_655 . ?
O2M2 K5 O19A 64.0(8) . . ?
O1P4 K5 O19A 52.7(5) . . ?
O4P3 K5 O19A 101.1(7) . . ?
K6 K5 O19A 129.7(7) . . ?
O6W K5 O19A 57.9(8) 2_655 . ?
O18A K5 O19A 90.4(7) . . ?
O2M2 K5 O189 104.5(9) . . ?
O1P4 K5 O189 52.4(5) . . ?
O4P3 K5 O189 53.2(5) . . ?
K6 K5 O189 127.4(7) . . ?
O6W K5 O189 102.0(9) 2_655 . ?
O18A K5 O189 52.0(6) . . ?
O19A K5 O189 50.2(5) . . ?
O2M2 K5 W18 119.0(8) . . ?
O1P4 K5 W18 74.3(5) . . ?
O4P3 K5 W18 34.6(4) . . ?
K6 K5 W18 119.8(6) . . ?
O6W K5 W18 131.6(8) 2_655 . ?
O18A K5 W18 28.4(4) . . ?
O19A K5 W18 78.8(5) . . ?
O189 K5 W18 30.0(4) . . ?
O2M2 K5 W26 92.6(8) . . ?
O1P4 K5 W26 130.7(6) . . ?
O4P3 K5 W26 71.6(5) . . ?
K6 K5 W26 118.8(6) . . ?
O6W K5 W26 154.8(9) 2_655 . ?
O18A K5 W26 29.0(4) . . ?
O19A K5 W26 110.4(6) . . ?
O189 K5 W26 80.6(5) . . ?
W18 K5 W26 56.5(2) . . ?
O2M2 K5 W19 90.9(7) . . ?
O1P4 K5 W19 34.0(4) . . ?
O4P3 K5 W19 74.9(5) . . ?
K6 K5 W19 119.7(6) . . ?
O6W K5 W19 72.1(8) 2_655 . ?
O18A K5 W19 80.6(5) . . ?
O19A K5 W19 27.1(3) . . ?
O189 K5 W19 29.9(3) . . ?
W18 K5 W19 59.7(2) . . ?
W26 K5 W19 107.8(4) . . ?
O2M2 K5 K3 68.7(7) . 2_655 ?
O1P4 K5 K3 49.1(5) . 2_655 ?
O4P3 K5 K3 117.6(6) . 2_655 ?
K6 K5 K3 87.3(5) . 2_655 ?
O6W K5 K3 15.9(7) 2_655 2_655 ?
O18A K5 K3 135.1(7) . 2_655 ?
O19A K5 K3 45.4(4) . 2_655 ?
O189 K5 K3 86.3(5) . 2_655 ?
W18 K5 K3 115.7(4) . 2_655 ?
W26 K5 K3 153.7(5) . 2_655 ?
W19 K5 K3 56.4(3) . 2_655 ?
O1M1 K6 O4P4 112.1(8) . . ?
O1M1 K6 O2P3 152.0(10) . . ?
O4P4 K6 O2P3 69.4(6) . . ?
O1M1 K6 K5 120.8(8) . . ?
O4P4 K6 K5 87.4(7) . . ?
O2P3 K6 K5 87.0(6) . . ?
O1M1 K6 O25T 76.1(9) . . ?
O4P4 K6 O25T 156.2(10) . . ?
O2P3 K6 O25T 92.8(9) . . ?
K5 K6 O25T 107.9(9) . . ?
O1M1 K6 O14A 101.5(9) . . ?
O4P4 K6 O14A 101.7(7) . . ?
O2P3 K6 O14A 52.6(5) . . ?
K5 K6 O14A 129.5(7) . . ?
O25T K6 O14A 54.5(8) . . ?
O1M1 K6 O23A 64.3(7) . . ?
O4P4 K6 O23A 53.3(5) . . ?
O2P3 K6 O23A 101.0(6) . . ?
K5 K6 O23A 131.8(7) . . ?
O25T K6 O23A 118.9(10) . . ?
O14A K6 O23A 89.3(7) . . ?
O1M1 K6 O143 104.5(8) . . ?
O4P4 K6 O143 53.4(5) . . ?
O2P3 K6 O143 52.5(5) . . ?
K5 K6 O143 129.5(7) . . ?
O25T K6 O143 103.4(9) . . ?
O14A K6 O143 50.6(5) . . ?
O23A K6 O143 50.6(5) . . ?
O1M1 K6 W23 91.4(7) . . ?
O4P4 K6 W23 34.3(4) . . ?
O2P3 K6 W23 74.9(5) . . ?
K5 K6 W23 121.7(6) . . ?
O25T K6 W23 127.5(9) . . ?
O14A K6 W23 79.7(5) . . ?
O23A K6 W23 27.3(3) . . ?
O143 K6 W23 30.5(3) . . ?
O1M1 K6 W14 118.7(8) . . ?
O4P4 K6 W14 73.8(5) . . ?
O2P3 K6 W14 33.4(4) . . ?
K5 K6 W14 120.3(5) . . ?
O25T K6 W14 82.7(8) . . ?
O14A K6 W14 28.9(4) . . ?
O23A K6 W14 78.4(5) . . ?
O143 K6 W14 28.8(3) . . ?
W23 K6 W14 59.0(2) . . ?
O1M1 K6 K1 69.4(6) . 2_655 ?
O4P4 K6 K1 49.1(5) . 2_655 ?
O2P3 K6 K1 118.5(6) . 2_655 ?
K5 K6 K1 89.0(6) . 2_655 ?
O25T K6 K1 145.5(9) . 2_655 ?
O14A K6 K1 133.9(6) . 2_655 ?
O23A K6 K1 45.3(4) . 2_655 ?
O143 K6 K1 86.8(5) . 2_655 ?
W23 K6 K1 56.3(3) . 2_655 ?
W14 K6 K1 115.0(4) . 2_655 ?
O1M1 K6 W25 89.6(7) . . ?
O4P4 K6 W25 130.0(6) . . ?
O2P3 K6 W25 71.5(5) . . ?
K5 K6 W25 120.2(6) . . ?
O25T K6 W25 26.3(7) . . ?
O14A K6 W25 28.3(4) . . ?
O23A K6 W25 107.3(6) . . ?
O143 K6 W25 78.3(5) . . ?
W23 K6 W25 105.7(4) . . ?
W14 K6 W25 56.5(2) . . ?
K1 K6 W25 150.4(5) 2_655 . ?
O17T K7 O17T 179.998(2) 2_656 . ?
O17T K7 O16T 65.5(5) 2_656 . ?
O17T K7 O16T 114.5(5) . . ?
O17T K7 O16T 114.5(5) 2_656 2_656 ?
O17T K7 O16T 65.5(5) . 2_656 ?
O16T K7 O16T 179.998(1) . 2_656 ?
O17T K7 O167 122.6(5) 2_656 . ?
O17T K7 O167 57.4(5) . . ?
O16T K7 O167 57.4(5) . . ?
O16T K7 O167 122.5(5) 2_656 . ?
O17T K7 O167 57.4(5) 2_656 2_656 ?
O17T K7 O167 122.6(5) . 2_656 ?
O16T K7 O167 122.5(5) . 2_656 ?
O16T K7 O167 57.5(5) 2_656 2_656 ?
O167 K7 O167 179.999(2) . 2_656 ?
O17T K7 W17 152.8(4) 2_656 . ?
O17T K7 W17 27.2(4) . . ?
O16T K7 W17 87.5(3) . . ?
O16T K7 W17 92.5(3) 2_656 . ?
O167 K7 W17 31.4(4) . . ?
O167 K7 W17 148.6(4) 2_656 . ?
O17T K7 W17 27.2(4) 2_656 2_656 ?
O17T K7 W17 152.8(4) . 2_656 ?
O16T K7 W17 92.5(3) . 2_656 ?
O16T K7 W17 87.5(3) 2_656 2_656 ?
O167 K7 W17 148.6(4) . 2_656 ?
O167 K7 W17 31.4(4) 2_656 2_656 ?
W17 K7 W17 180.0 . 2_656 ?
O17T K7 W16 87.9(4) 2_656 2_656 ?
O17T K7 W16 92.1(4) . 2_656 ?
O16T K7 W16 153.1(3) . 2_656 ?
O16T K7 W16 26.9(3) 2_656 2_656 ?
O167 K7 W16 148.1(4) . 2_656 ?
O167 K7 W16 31.9(4) 2_656 2_656 ?
W17 K7 W16 119.28(3) . 2_656 ?
W17 K7 W16 60.72(3) 2_656 2_656 ?
O17T K7 W16 92.1(4) 2_656 . ?
O17T K7 W16 87.9(4) . . ?
O16T K7 W16 26.9(3) . . ?
O16T K7 W16 153.1(3) 2_656 . ?
O167 K7 W16 31.9(4) . . ?
O167 K7 W16 148.1(4) 2_656 . ?
W17 K7 W16 60.72(3) . . ?
W17 K7 W16 119.28(3) 2_656 . ?
W16 K7 W16 180.00(4) 2_656 . ?
O17T K7 Mn3 32.7(4) 2_656 . ?
O17T K7 Mn3 147.3(4) . . ?
O16T K7 Mn3 32.9(3) . . ?
O16T K7 Mn3 147.1(3) 2_656 . ?
O167 K7 Mn3 89.9(4) . . ?
O167 K7 Mn3 90.1(4) 2_656 . ?
W17 K7 Mn3 120.42(8) . . ?
W17 K7 Mn3 59.58(8) 2_656 . ?
W16 K7 Mn3 120.23(8) 2_656 . ?
W16 K7 Mn3 59.77(8) . . ?
O17T K7 Mn3 147.3(4) 2_656 2_656 ?
O17T K7 Mn3 32.7(4) . 2_656 ?
O16T K7 Mn3 147.1(3) . 2_656 ?
O16T K7 Mn3 32.9(3) 2_656 2_656 ?
O167 K7 Mn3 90.1(4) . 2_656 ?
O167 K7 Mn3 89.9(4) 2_656 2_656 ?
W17 K7 Mn3 59.58(8) . 2_656 ?
W17 K7 Mn3 120.42(8) 2_656 2_656 ?
W16 K7 Mn3 59.76(8) 2_656 2_656 ?
W16 K7 Mn3 120.24(8) . 2_656 ?
Mn3 K7 Mn3 180.0 . 2_656 ?
K3 O6W K1 76.6(17) . . ?
K3 O6W K5 125(2) . 2_655 ?
K1 O6W K5 117.4(14) . 2_655 ?
O9W O7W K2 123(2) . . ?
O7W O9W O7W 179.997(11) 2_665 . ?

loop_
_geom_bond_atom_site_label_1
_geom_bond_atom_site_label_2
_geom_bond_distance
_geom_bond_site_symmetry_2
_geom_bond_publ_flag
W1 O1T 1.694(19) . ?
W1 O12 1.856(17) . ?
W1 O15 1.932(18) . ?
W1 O13 1.926(19) . ?
W1 O1A 1.947(19) . ?
W1 O1P1 2.280(18) . ?
W1 K3 3.686(15) . ?
W2 O2T 1.724(18) . ?
W2 O2A 1.738(18) . ?
W2 O211 1.925(18) . ?
W2 O12 1.967(17) . ?
W2 O23 2.067(17) . ?
W2 O2P1 2.170(17) . ?
W2 K3 3.594(14) . ?
W2 K2 3.814(12) . ?
W2 K4 4.082(13) 2_665 ?
W3 O3T 1.73(2) . ?
W3 O23 1.804(17) . ?
W3 O310 1.905(17) . ?
W3 O34 1.969(18) . ?
W3 O13 1.969(19) . ?
W3 O3P1 2.280(18) . ?
W3 K2 3.643(11) . ?
W4 O4T 1.740(19) . ?
W4 O46 1.83(2) . ?
W4 O49 1.93(2) . ?
W4 O34 1.938(18) . ?
W4 O45 1.951(18) . ?
W4 O3P1 2.277(18) . ?
W5 O5T 1.71(2) . ?
W5 O56 1.864(18) . ?
W5 O5A 1.912(18) . ?
W5 O45 1.925(18) . ?
W5 O15 1.937(18) . ?
W5 O1P1 2.290(18) . ?
W5 K1 3.686(12) . ?
W6 O6T 1.729(19) . ?
W6 O6A 1.759(19) . ?
W6 O67 1.90(2) . ?
W6 O56 1.957(18) . ?
W6 O46 2.06(2) . ?
W6 O4P1 2.177(17) . ?
W6 K1 3.652(11) . ?
W7 O7T 1.75(2) . ?
W7 O7A 1.83(2) . ?
W7 O67 1.88(2) . ?
W7 O78 1.996(18) . ?
W7 O79 2.038(18) . ?
W7 O1P2 2.149(18) . ?
W8 O8T 1.74(2) . ?
W8 O78 1.859(19) . ?
W8 O89 1.915(19) . ?
W8 O817 1.978(19) . ?
W8 O812 1.971(19) . ?
W8 O2P2 2.249(17) . ?
W9 O9T 1.735(19) . ?
W9 O79 1.833(18) . ?
W9 O49 1.903(19) . ?
W9 O910 1.94(2) . ?
W9 O89 1.975(19) . ?
W9 O3P2 2.243(17) . ?
W10 O10T 1.72(2) . ?
W10 O101 1.818(19) . ?
W10 O310 1.913(17) . ?
W10 O910 1.926(19) . ?
W10 O102 1.95(2) . ?
W10 O3P2 2.289(18) . ?
W11 O11T 1.717(19) . ?
W11 O211 1.861(18) . ?
W11 O115 1.861(19) . ?
W11 O112 1.989(18) . ?
W11 O101 2.028(19) . ?
W11 O4P2 2.125(18) . ?
W12 O12T 1.70(2) . ?
W12 O112 1.871(18) . ?
W12 O812 1.917(18) . ?
W12 O102 1.92(2) . ?
W12 O123 1.952(19) . ?
W12 O2P2 2.317(18) . ?
W13 O13T 1.718(19) . ?
W13 O134 1.853(19) . ?
W13 O135 1.917(17) . ?
W13 O123 1.940(19) . ?
W13 O137 1.936(19) . ?
W13 O1P3 2.289(18) . ?
W14 O14T 1.736(18) . ?
W14 O143 1.849(18) . ?
W14 O14A 1.861(19) . ?
W14 O134 2.000(19) . ?
W14 O145 2.018(17) . ?
W14 O2P3 2.127(17) . ?
W14 K6 3.828(16) . ?
W15 O15T 1.755(19) . ?
W15 O145 1.846(17) . ?
W15 O156 1.922(17) . ?
W15 O152 1.916(18) . ?
W15 O135 1.939(18) . ?
W15 O3P3 2.307(19) . ?
W16 O16T 1.755(16) . ?
W16 O168 1.847(18) . ?
W16 O161 1.867(18) . ?
W16 O156 1.940(18) . ?
W16 O167 1.992(18) . ?
W16 O3P3 2.226(18) . ?
W16 K7 3.7343(13) . ?
W17 O17T 1.730(18) . ?
W17 O178 1.861(19) . ?
W17 O167 1.913(18) . ?
W17 O817 1.929(18) . ?
W17 O137 1.93(2) . ?
W17 O1P3 2.219(17) . ?
W17 K7 3.6456(11) . ?
W18 O18T 1.731(19) . ?
W18 O18A 1.81(2) . ?
W18 O189 1.875(18) . ?
W18 O178 1.975(19) . ?
W18 O168 2.020(17) . ?
W18 O4P3 2.142(17) . ?
W18 K5 3.751(16) . ?
W19 O19T 1.75(2) . ?
W19 O19A 1.753(18) . ?
W19 O189 1.906(18) . ?
W19 O190 1.951(17) . ?
W19 O191 2.072(18) . ?
W19 O1P4 2.159(16) . ?
W19 K3 3.641(14) 2_655 ?
W19 K2 3.801(12) 1_545 ?
W19 K5 3.820(15) . ?
W20 O20T 1.712(19) . ?
W20 O190 1.875(16) . ?
W20 O1A 1.888(19) 2_655 ?
W20 O201 1.940(18) . ?
W20 O204 1.940(18) . ?
W20 O2P4 2.279(17) . ?
W20 K2 3.659(11) 1_545 ?
W20 K3 3.686(15) 2_655 ?
W21 O21T 1.728(19) . ?
W21 O191 1.815(18) . ?
W21 O212 1.934(18) . ?
W21 O201 1.940(18) . ?
W21 O161 1.976(18) . ?
W21 O3P4 2.266(15) . ?
W22 O22T 1.714(19) . ?
W22 O223 1.843(17) . ?
W22 O152 1.914(18) . ?
W22 O212 1.922(17) . ?
W22 O224 1.945(18) . ?
W22 O3P4 2.267(16) . ?
W23 O23T 1.747(19) . ?
W23 O23A 1.766(17) . ?
W23 O143 1.935(18) . ?
W23 O234 1.952(18) . ?
W23 O223 2.023(17) . ?
W23 O4P4 2.170(17) . ?
W23 K1 3.620(12) 2_655 ?
W23 K6 3.810(16) . ?
W24 O24T 1.722(19) . ?
W24 O234 1.870(18) . ?
W24 O204 1.916(18) . ?
W24 O224 1.914(18) . ?
W24 O5A 1.936(17) 2_655 ?
W24 O2P4 2.296(16) . ?
W24 K1 3.680(12) 2_655 ?
W25 O25T 1.78(4) . ?
W25 O25A 1.80(3) . ?
W25 O14A 1.854(19) . ?
W25 O115 1.858(19) . ?
W25 O25B 2.346(16) . ?
W25 O25C 2.45(4) . ?
W25 K6 3.864(17) . ?
W26 O7A 1.87(2) . ?
W26 O18A 1.87(2) . ?
W26 O26A 2.163(19) . ?
W26 K5 3.809(17) . ?
P1 O2P1 1.501(18) . ?
P1 O4P1 1.526(19) . ?
P1 O3P1 1.54(2) . ?
P1 O1P1 1.581(19) . ?
P1 K3 3.432(15) . ?
P1 K1 3.448(14) . ?
P2 O1P2 1.51(2) . ?
P2 O2P2 1.553(19) . ?
P2 O4P2 1.520(19) . ?
P2 O3P2 1.559(19) . ?
P3 O4P3 1.488(19) . ?
P3 O2P3 1.506(18) . ?
P3 O3P3 1.55(2) . ?
P3 O1P3 1.595(19) . ?
P4 O1P4 1.525(17) . ?
P4 O4P4 1.529(18) . ?
P4 O2P4 1.556(18) . ?
P4 O3P4 1.568(17) . ?
P4 K1 3.424(13) 2_655 ?
P4 K3 3.439(16) 2_655 ?
Mn1 O6A 2.13(2) 2_655 ?
Mn1 O23A 2.132(17) . ?
Mn1 O2M1 2.18(3) . ?
Mn1 O3M1 2.17(2) . ?
Mn1 O1M1 2.20(3) . ?
Mn1 O4M1 2.21(2) . ?
Mn1 K1 3.734(11) 2_655 ?
Mn1 K6 3.928(17) . ?
Mn2 O19A 2.132(18) . ?
Mn2 O2A 2.126(18) 2_655 ?
Mn2 O2M2 2.19(3) . ?
Mn2 O1M2 2.23(4) . ?
Mn2 O3M2 2.24(4) . ?
Mn2 K3 3.743(15) 2_655 ?
Mn2 K5 3.921(17) . ?
Mn3 O3M3 2.07(3) . ?
Mn3 O16T 2.153(17) . ?
Mn3 O17T 2.157(19) 2_656 ?
Mn3 O1M3 2.13(3) . ?
Mn3 O8T 2.17(2) 2_656 ?
Mn3 O2M3 2.23(3) . ?
Mn3 K7 3.888(5) . ?
Mn4 O4M4 2.03(6) . ?
Mn4 O3M4 2.16(5) . ?
Mn4 O3T 2.18(2) . ?
Mn4 O1M4 2.17(4) . ?
Mn4 O19T 2.24(2) 1_565 ?
Mn4 O2M4 2.36(4) . ?
Mn4 K2 3.348(18) . ?
Mn5 O2M4 2.02(5) . ?
Mn5 O5MN 2.18(5) . ?
O3M4 K2 2.88(5) . ?
O1T K4 2.71(2) . ?
O1A W20 1.888(19) 2_655 ?
O1A K3 2.73(2) . ?
O2A Mn2 2.126(18) 2_655 ?
O2A K3 2.77(2) . ?
O2T K4 2.72(2) 2_665 ?
O2T K2 2.82(2) . ?
O3T K2 2.86(2) . ?
O5A W24 1.936(17) 2_655 ?
O5A K1 2.72(2) . ?
O6A Mn1 2.13(2) 2_655 ?
O6A K1 2.79(2) . ?
O8T Mn3 2.17(2) 2_656 ?
O1P1 K1 2.97(2) . ?
O1P1 K3 2.98(2) . ?
O1M1 K6 2.73(3) . ?
O12 K3 3.06(2) . ?
O1P4 K5 2.86(2) . ?
O1P4 K3 2.95(2) 2_655 ?
O14A K6 3.13(3) . ?
O16T K7 2.850(17) . ?
O17T Mn3 2.157(19) 2_656 ?
O17T K7 2.774(18) . ?
O18A K5 3.03(3) . ?
O19A K3 2.80(2) 2_655 ?
O19A K5 3.17(2) . ?
O19T Mn4 2.24(2) 1_545 ?
O19T K2 2.91(2) 1_545 ?
O20T K2 2.87(2) 1_545 ?
O20T K4 2.87(2) 2_655 ?
O2P1 K3 2.93(2) . ?
O2M2 K5 2.70(3) . ?
O2P3 K6 2.90(2) . ?
O23A K1 2.78(2) 2_655 ?
O23A K6 3.13(2) . ?
O23 K2 2.95(2) . ?
O2P4 K1 2.98(2) 2_655 ?
O2P4 K3 3.01(2) 2_655 ?
O25T K6 2.99(4) . ?
O3M2 K4 3.09(5) 1_545 ?
O4P1 K1 2.99(2) . ?
O4P3 K5 2.88(2) . ?
O4P4 K6 2.82(2) . ?
O4P4 K1 2.94(2) 2_655 ?
O56 K1 3.08(2) . ?
O143 K6 3.25(2) . ?
O167 K7 2.884(18) . ?
O189 K5 3.22(2) . ?
O190 K2 2.93(2) 1_545 ?
O190 K3 3.10(2) 2_655 ?
O234 K1 3.06(2) 2_655 ?
K1 O6W 2.63(4) . ?
K1 K3 2.652(18) . ?
K1 O23A 2.78(2) 2_655 ?
K1 O4P4 2.94(2) 2_655 ?
K1 O2P4 2.98(2) 2_655 ?
K1 O234 3.06(2) 2_655 ?
K1 P4 3.424(13) 2_655 ?
K2 O8W 2.37(5) . ?
K2 O7W 2.70(4) . ?
K2 O20T 2.87(2) 1_565 ?
K2 O19T 2.91(2) 1_565 ?
K2 O190 2.93(2) 1_565 ?
K2 W20 3.659(11) 1_565 ?
K3 O6W 1.31(4) . ?
K3 O19A 2.80(2) 2_655 ?
K3 O1P4 2.95(2) 2_655 ?
K3 O2P4 3.01(2) 2_655 ?
K3 O190 3.10(2) 2_655 ?
K4 O2T 2.72(2) 2_665 ?
K4 O20T 2.87(2) 2_655 ?
K4 O3M2 3.09(5) 1_565 ?
K4 W2 4.082(13) 2_665 ?
K4 K2 4.588(18) 2_665 ?
K5 K6 2.90(3) . ?
K5 O6W 2.98(4) 2_655 ?
K5 K3 3.88(2) 2_655 ?
K6 K1 3.87(2) 2_655 ?
K7 O17T 2.774(18) 2_656 ?
K7 O16T 2.850(17) 2_656 ?
K7 O167 2.884(18) 2_656 ?
K7 W17 3.6456(11) 2_656 ?
K7 W16 3.7342(13) 2_656 ?
K7 Mn3 3.888(5) 2_656 ?
O6W K5 2.98(4) 2_655 ?
O7W O9W 1.41(4) . ?
O9W O7W 1.41(4) 2_665 ?
